data_4108307
loop_
_publ_author_name
'Steven Stevenson'
'Mary A. Mackey'
'Melissa A. Stuart'
'J. Paige Phillips'
'Michael L. Easterling'
'Christopher J. Chancellor'
'Marilyn M. Olmstead'
'Alan L. Balch'

_publ_section_title
;
 A Distorted Tetrahedral Metal Oxide Cluster inside an Icosahedral Carbon
 Cage. Synthesis, Isolation, and Structural Characterization of
 Sc4(\m3-O)2@Ih-C80
;
_journal_name_full 'Journal of the American Chemical Society'
_journal_page_first 11844
_journal_page_last 11845
_journal_paper_doi 10.1021/ja803679u
_journal_volume 130
_journal_year 2008
_chemical_formula_moiety 'C80 Sc4 O2, C36 H44 N4 Ni, 2(C6 H6)'
_chemical_formula_sum 'C128 H56 N4 Ni O2 Sc4'
_chemical_formula_weight 1920.32
_chemical_name_common 'Sc4O2@C80.NiOEP.2benzene '
_chemical_name_systematic
; 
 ? 
;
_space_group_IT_number 12
_symmetry_cell_setting monoclinic
_symmetry_space_group_name_Hall '-C 2y'
_symmetry_space_group_name_H-M 'C 1 2/m 1'
_atom_sites_solution_hydrogens geom
_atom_sites_solution_primary direct
_atom_sites_solution_secondary difmap
_audit_creation_method SHELXL-97
_cell_angle_alpha 90.00
_cell_angle_beta 95.174(3)
_cell_angle_gamma 90.00
_cell_formula_units_Z 4
_cell_length_a 25.2074(12)
_cell_length_b 15.1047(7)
_cell_length_c 19.7780(9)
_cell_measurement_reflns_used 9048
_cell_measurement_temperature 90(2)
_cell_measurement_theta_max 62.853
_cell_measurement_theta_min 5.567
_cell_volume 7499.8(6)
_computing_cell_refinement 'SAINT (Bruker, 2007)'
_computing_data_collection 'Apex2 (Bruker, 2007)'
_computing_data_reduction 'SAINT (Bruker, 2007)'
_computing_molecular_graphics
;SHELXTL 5.1, XP (Sheldrick, 1994), ORTEP-3 for Windows(Farrugia, 1997),
POV-Ray-3.6 for Windows(Persistence of Vision Pty. Ltd., 2004)
;
_computing_publication_material 'SHELXL97 (Sheldrick, 2008)'
_computing_structure_refinement 'SHELXL97 (Sheldrick, 2008)'
_computing_structure_solution 'SHELXS97 (Sheldrick, 2008)'
_diffrn_ambient_temperature 90(2)
_diffrn_detector_area_resol_mean 8.3
_diffrn_measured_fraction_theta_full 0.999
_diffrn_measured_fraction_theta_max 0.999
_diffrn_measurement_device_type 'Bruker SMART ApexII'
_diffrn_measurement_method \w
_diffrn_radiation_monochromator graphite
_diffrn_radiation_source 'fine-focus sealed tube'
_diffrn_radiation_type MoK\a
_diffrn_radiation_wavelength 0.71073
_diffrn_reflns_av_R_equivalents 0.0387
_diffrn_reflns_av_sigmaI/netI 0.0317
_diffrn_reflns_limit_h_max 36
_diffrn_reflns_limit_h_min -36
_diffrn_reflns_limit_k_max 21
_diffrn_reflns_limit_k_min -21
_diffrn_reflns_limit_l_max 28
_diffrn_reflns_limit_l_min -28
_diffrn_reflns_number 60793
_diffrn_reflns_theta_full 31.00
_diffrn_reflns_theta_max 31.00
_diffrn_reflns_theta_min 2.66
_exptl_absorpt_coefficient_mu 0.665
_exptl_absorpt_correction_T_max 0.868
_exptl_absorpt_correction_T_min 0.811
_exptl_absorpt_correction_type multi-scan
_exptl_absorpt_process_details 'SADABS (Sheldrick, 2007)'
_exptl_crystal_colour black
_exptl_crystal_density_diffrn 1.701
_exptl_crystal_description block
_exptl_crystal_F_000 3920
_exptl_crystal_size_max 0.33
_exptl_crystal_size_mid 0.26
_exptl_crystal_size_min 0.22
_refine_diff_density_max 1.457
_refine_diff_density_min -1.372
_refine_diff_density_rms 0.166
_refine_ls_extinction_method none
_refine_ls_goodness_of_fit_ref 1.037
_refine_ls_hydrogen_treatment constr
_refine_ls_matrix_type full
_refine_ls_number_parameters 610
_refine_ls_number_reflns 12357
_refine_ls_number_restraints 1
_refine_ls_restrained_S_all 1.040
_refine_ls_R_factor_all 0.1400
_refine_ls_R_factor_gt 0.1203
_refine_ls_shift/su_max 0.018
_refine_ls_shift/su_mean 0.001
_refine_ls_structure_factor_coef Fsqd
_refine_ls_weighting_details 'calc w=1/[\s^2^(Fo^2^)+(0.1877P)^2^+73.2401P] where P=(Fo^2^+2Fc^2^)/3'
_refine_ls_weighting_scheme calc
_refine_ls_wR_factor_gt 0.3233
_refine_ls_wR_factor_ref 0.3435
_reflns_number_gt 9950
_reflns_number_total 12357
_reflns_threshold_expression I>2\s(I)
_cod_data_source_file ja803679u_si_001.cif
_cod_data_source_block cjc133
_cod_original_sg_symbol_H-M 'C 2/m'
_cod_database_code 4108307

loop_
_symmetry_equiv_pos_as_xyz
'x, y, z'
'-x, y, -z'
'x+1/2, y+1/2, z'
'-x+1/2, y+1/2, -z'
'-x, -y, -z'
'x, -y, z'
'-x+1/2, -y+1/2, -z'
'x+1/2, -y+1/2, z'

loop_
_atom_site_label
_atom_site_type_symbol
_atom_site_fract_x
_atom_site_fract_y
_atom_site_fract_z
_atom_site_U_iso_or_equiv
_atom_site_adp_type
_atom_site_occupancy
_atom_site_symmetry_multiplicity
_atom_site_calc_flag
_atom_site_refinement_flags
_atom_site_disorder_assembly
_atom_site_disorder_group
Sc1 Sc 0.72741(12) 0.5033(8) 0.29328(16) 0.0538(14) Uani 0.25 1 d P A -1
Sc2 Sc 0.7453(2) 0.5908(4) 0.1573(2) 0.0365(12) Uani 0.25 1 d P A -1
Sc3 Sc 0.7191(3) 0.4015(3) 0.14056(19) 0.0363(8) Uani 0.25 1 d P A -1
Sc4 Sc 0.62546(12) 0.5214(2) 0.19239(18) 0.0340(9) Uani 0.25 1 d P A -1
O1 O 0.6825(5) 0.505(3) 0.1231(5) 0.058(5) Uani 0.25 1 d P A -1
O2 O 0.7624(6) 0.4798(8) 0.2104(7) 0.031(4) Uani 0.25 1 d P A -1
Sc5 Sc 0.6978(3) 0.4855(5) 0.2917(3) 0.0402(14) Uiso 0.15 1 d P . -2
Sc6 Sc 0.7662(9) 0.4456(15) 0.1760(12) 0.118(5) Uiso 0.15 1 d PU . -2
Sc7 Sc 0.6280(4) 0.4640(6) 0.1514(5) 0.0551(18) Uiso 0.15 1 d P . -2
Sc8 Sc 0.7178(5) 0.6177(8) 0.1720(7) 0.064(2) Uiso 0.15 1 d P . -2
O3 O 0.7655(9) 0.5179(16) 0.2335(12) 0.021(5) Uiso 0.15 1 d P . -2
O4 O 0.6601(7) 0.6025(12) 0.2233(9) 0.023(3) Uiso 0.15 1 d P . -2
Sc9 Sc 0.7592(5) 0.4457(8) 0.1481(6) 0.034(2) Uiso 0.10 1 d PU B -3
Sc10 Sc 0.6705(5) 0.4312(8) 0.2617(6) 0.052(2) Uiso 0.10 1 d P B -3
Sc11 Sc 0.7302(6) 0.6058(10) 0.2231(8) 0.063(3) Uiso 0.10 1 d P B -3
Sc12 Sc 0.6369(4) 0.4816(6) 0.1184(5) 0.043(2) Uiso 0.10 1 d P B -3
O5 O 0.7205(11) 0.5170(19) 0.0943(14) 0.032(6) Uiso 0.10 1 d P B -3
O6 O 0.7489(15) 0.513(3) 0.2446(17) 0.039(10) Uiso 0.10 1 d P B -3
Ni1 Ni 0.51604(2) 0.5000 0.41967(3) 0.01476(17) Uani 1 2 d S . .
N1 N 0.57483(15) 0.5000 0.4933(2) 0.0159(7) Uani 1 2 d S . .
N2 N 0.51911(10) 0.63165(18) 0.41660(13) 0.0147(5) Uani 1 1 d . . .
N3 N 0.46167(15) 0.5000 0.34102(19) 0.0149(7) Uani 1 2 d S . .
C1 C 0.48918(12) 0.6871(2) 0.37321(16) 0.0162(5) Uani 1 1 d . . .
C2 C 0.50337(13) 0.7788(2) 0.38586(18) 0.0194(6) Uani 1 1 d . . .
C3 C 0.54237(13) 0.7789(2) 0.43837(18) 0.0189(6) Uani 1 1 d . . .
C4 C 0.55166(12) 0.6870(2) 0.45670(16) 0.0152(5) Uani 1 1 d . . .
C5 C 0.58983(12) 0.6595(2) 0.50706(16) 0.0162(5) Uani 1 1 d . . .
H5 H 0.6095 0.7039 0.5325 0.019 Uiso 1 1 calc R . .
C6 C 0.60129(12) 0.5724(2) 0.52286(16) 0.0154(5) Uani 1 1 d . . .
C7 C 0.64448(12) 0.5452(2) 0.57136(15) 0.0164(6) Uani 1 1 d . . .
C8 C 0.45113(12) 0.6596(2) 0.32256(16) 0.0169(5) Uani 1 1 d . . .
H8 H 0.4318 0.7040 0.2968 0.020 Uiso 1 1 calc R . .
C9 C 0.43941(12) 0.5723(2) 0.30700(16) 0.0165(5) Uani 1 1 d . . .
C10 C 0.40318(13) 0.5449(2) 0.24971(17) 0.0192(6) Uani 1 1 d . . .
C11 C 0.48023(15) 0.8558(2) 0.3452(2) 0.0265(7) Uani 1 1 d . . .
H11A H 0.4878 0.9109 0.3713 0.032 Uiso 1 1 calc R . .
H11B H 0.4411 0.8488 0.3384 0.032 Uiso 1 1 calc R . .
C12 C 0.50212(19) 0.8649(3) 0.2757(2) 0.0366(9) Uani 1 1 d . . .
H12A H 0.4864 0.9171 0.2523 0.055 Uiso 1 1 calc R . .
H12B H 0.4930 0.8119 0.2485 0.055 Uiso 1 1 calc R . .
H12C H 0.5409 0.8714 0.2819 0.055 Uiso 1 1 calc R . .
C13 C 0.57248(14) 0.8555(2) 0.4712(2) 0.0249(7) Uani 1 1 d . . .
H13A H 0.5760 0.8468 0.5210 0.030 Uiso 1 1 calc R . .
H13B H 0.5517 0.9104 0.4613 0.030 Uiso 1 1 calc R . .
C14 C 0.62815(16) 0.8672(3) 0.4470(3) 0.0339(9) Uani 1 1 d . . .
H14A H 0.6454 0.9191 0.4692 0.051 Uiso 1 1 calc R . .
H14B H 0.6251 0.8757 0.3977 0.051 Uiso 1 1 calc R . .
H14C H 0.6496 0.8144 0.4586 0.051 Uiso 1 1 calc R . .
C15 C 0.68322(13) 0.6066(3) 0.60917(17) 0.0213(6) Uani 1 1 d . . .
H15A H 0.6993 0.5766 0.6506 0.026 Uiso 1 1 calc R . .
H15B H 0.6640 0.6595 0.6235 0.026 Uiso 1 1 calc R . .
C16 C 0.72764(16) 0.6359(3) 0.5659(2) 0.0328(9) Uani 1 1 d . . .
H16A H 0.7530 0.6736 0.5932 0.049 Uiso 1 1 calc R . .
H16B H 0.7121 0.6693 0.5265 0.049 Uiso 1 1 calc R . .
H16C H 0.7462 0.5837 0.5505 0.049 Uiso 1 1 calc R . .
C17 C 0.37550(15) 0.6071(3) 0.19922(19) 0.0255(7) Uani 1 1 d . . .
H17A H 0.3600 0.6565 0.2238 0.031 Uiso 1 1 calc R . .
H17B H 0.3459 0.5754 0.1734 0.031 Uiso 1 1 calc R . .
C18 C 0.41262(18) 0.6451(3) 0.1494(2) 0.0308(8) Uani 1 1 d . . .
H18A H 0.3920 0.6820 0.1158 0.046 Uiso 1 1 calc R . .
H18B H 0.4293 0.5965 0.1263 0.046 Uiso 1 1 calc R . .
H18C H 0.4403 0.6810 0.1743 0.046 Uiso 1 1 calc R . .
C1_1 C 0.71710(17) 0.3501(3) 0.36185(16) 0.035(4) Uiso 0.27 1 d PG A -1
C2_1 C 0.67574(17) 0.4124(3) 0.37748(15) 0.039(4) Uiso 0.27 1 d PG A -1
C3_1 C 0.69238(18) 0.5061(3) 0.39377(13) 0.050(3) Uiso 0.27 1 d PG A -1
C4_1 C 0.62509(16) 0.3987(3) 0.34377(17) 0.10(2) Uiso 0.27 1 d PG A -1
C5_1 C 0.70295(17) 0.2811(2) 0.31105(19) 0.027(3) Uiso 0.27 1 d PG A -1
C6_1 C 0.64903(16) 0.2367(2) 0.2093(2) 0.037(5) Uiso 0.27 1 d PG A -1
C7_1 C 0.65087(16) 0.2658(2) 0.2801(2) 0.053(5) Uiso 0.27 1 d PG A -1
C8_1 C 0.61004(16) 0.3255(3) 0.2981(2) 0.041(4) Uiso 0.27 1 d PG A -1
C9_1 C 0.59349(15) 0.4750(3) 0.32307(18) 0.038(4) Uiso 0.27 1 d PG A -1
C10_1 C 0.61092(16) 0.5643(3) 0.33841(17) 0.042(4) Uiso 0.27 1 d PG A -1
C11_1 C 0.65849(18) 0.5746(3) 0.37489(15) 0.035(3) Uiso 0.27 1 d PG A -1
C12_1 C 0.59270(15) 0.6349(3) 0.2908(2) 0.053(5) Uiso 0.27 1 d PG A -1
C13_1 C 0.56039(13) 0.4513(3) 0.2620(2) 0.049(5) Uiso 0.27 1 d PG A -1
C14_1 C 0.54137(11) 0.4931(3) 0.1442(2) 0.045(4) Uiso 0.27 1 d PG A -1
C15_1 C 0.54632(11) 0.5197(3) 0.2137(2) 0.042(4) Uiso 0.27 1 d PG A -1
C16_1 C 0.56124(13) 0.6051(3) 0.2297(2) 0.042(4) Uiso 0.27 1 d PG A -1
C17_1 C 0.60739(15) 0.2700(2) 0.1573(2) 0.066(6) Uiso 0.27 1 d PG A -1
C18_1 C 0.56671(13) 0.3434(2) 0.1696(2) 0.043(4) Uiso 0.27 1 d PG A -1
C19_1 C 0.56816(13) 0.3616(3) 0.2456(2) 0.053(5) Uiso 0.27 1 d PG A -1
C20_1 C 0.55474(12) 0.4049(3) 0.1255(2) 0.051(5) Uiso 0.27 1 d PG A -1
C21_1 C 0.62274(17) 0.7135(2) 0.2807(2) 0.051(5) Uiso 0.27 1 d PG A -1
C22_1 C 0.67674(18) 0.7218(2) 0.31613(19) 0.060(7) Uiso 0.27 1 d PG A -1
C23_1 C 0.69326(18) 0.6524(3) 0.36205(16) 0.053(5) Uiso 0.27 1 d PG A -1
C24_1 C 0.71632(17) 0.7572(2) 0.2766(2) 0.080(12) Uiso 0.27 1 d PG A -1
C25_1 C 0.61215(16) 0.7377(2) 0.2109(2) 0.059(6) Uiso 0.27 1 d PG A -1
C26_1 C 0.65491(16) 0.7380(2) 0.1010(2) 0.035(3) Uiso 0.27 1 d PG A -1
C27_1 C 0.65307(17) 0.77062(19) 0.1703(2) 0.060(6) Uiso 0.27 1 d PG A -1
C28_1 C 0.70602(17) 0.78078(19) 0.2054(2) 0.053(5) Uiso 0.27 1 d PG A -1
C29_1 C 0.55563(12) 0.5543(3) 0.0934(2) 0.062(7) Uiso 0.27 1 d PG A -1
C30_1 C 0.57338(13) 0.6406(2) 0.1097(2) 0.050(5) Uiso 0.27 1 d PG A -1
C31_1 C 0.57493(14) 0.6761(2) 0.1806(2) 0.035(3) Uiso 0.27 1 d PG A -1
C32_1 C 0.61278(15) 0.6769(2) 0.07134(19) 0.046(4) Uiso 0.27 1 d PG A -1
C33_1 C 0.77256(16) 0.7175(2) 0.2832(2) 0.036(3) Uiso 0.27 1 d PG A -1
C34_1 C 0.78625(16) 0.6519(3) 0.33255(18) 0.076(17) Uiso 0.27 1 d PG A -1
C35_1 C 0.74715(18) 0.6207(3) 0.37230(15) 0.035(3) Uiso 0.27 1 d PG A -1
C36_1 C 0.82711(14) 0.5930(3) 0.3165(2) 0.041(4) Uiso 0.27 1 d PG A -1
C37_1 C 0.79209(15) 0.7223(2) 0.2204(2) 0.054(5) Uiso 0.27 1 d PG A -1
C38_1 C 0.83342(13) 0.6350(3) 0.1323(2) 0.051(5) Uiso 0.27 1 d PG A -1
C39_1 C 0.83526(13) 0.6563(3) 0.2109(2) 0.039(4) Uiso 0.27 1 d PG A -1
C40_1 C 0.84936(12) 0.5996(3) 0.2526(2) 0.053(5) Uiso 0.27 1 d PG A -1
C41_1 C 0.70134(17) 0.7198(2) 0.06710(19) 0.030(3) Uiso 0.27 1 d PG A -1
C42_1 C 0.75126(16) 0.7277(2) 0.1023(2) 0.049(4) Uiso 0.27 1 d PG A -1
C43_1 C 0.75247(16) 0.7580(2) 0.1698(2) 0.027(5) Uiso 0.27 1 d PG A -1
C44_1 C 0.78999(15) 0.6671(3) 0.0809(2) 0.039(4) Uiso 0.27 1 d PG A -1
C45_1 C 0.82672(14) 0.5021(3) 0.33656(19) 0.068(5) Uiso 0.55 2 d SPG A -1
C46_1 C 0.78574(16) 0.4679(3) 0.37208(16) 0.058(6) Uiso 0.27 1 d PG A -1
C47_1 C 0.74699(18) 0.5266(3) 0.39276(14) 0.055(6) Uiso 0.27 1 d PG A -1
C48_1 C 0.77047(16) 0.3759(3) 0.35887(17) 0.044(4) Uiso 0.27 1 d PG A -1
C49_1 C 0.84987(12) 0.4491(3) 0.2829(2) 0.061(7) Uiso 0.27 1 d PG A -1
C50_1 C 0.82848(13) 0.3329(3) 0.1919(2) 0.035(4) Uiso 0.27 1 d PG A -1
C51_1 C 0.83083(13) 0.3619(3) 0.2687(2) 0.058(6) Uiso 0.27 1 d PG A -1
C52_1 C 0.79256(15) 0.3260(3) 0.3066(2) 0.044(4) Uiso 0.27 1 d PG A -1
C53_1 C 0.85067(13) 0.5526(3) 0.1104(2) 0.069(7) Uiso 0.27 1 d PG A -1
C54_1 C 0.86666(11) 0.4816(3) 0.1627(2) 0.067(7) Uiso 0.27 1 d PG A -1
C55_1 C 0.86498(11) 0.5112(3) 0.2327(2) 0.044(4) Uiso 0.27 1 d PG A -1
C56_1 C 0.85086(12) 0.3954(3) 0.1450(2) 0.047(5) Uiso 0.27 1 d PG A -1
C57_1 C 0.78967(15) 0.2816(2) 0.1668(2) 0.049(5) Uiso 0.27 1 d PG A -1
C58_1 C 0.74940(16) 0.2459(2) 0.2078(2) 0.043(4) Uiso 0.27 1 d PG A -1
C59_1 C 0.75180(16) 0.2668(2) 0.2785(2) 0.032(3) Uiso 0.27 1 d PG A -1
C60_1 C 0.69684(16) 0.23034(19) 0.1741(2) 0.046(4) Uiso 0.27 1 d PG A -1
C61_1 C 0.78252(16) 0.3032(2) 0.1006(2) 0.056(5) Uiso 0.27 1 d PG A -1
C62_1 C 0.71149(17) 0.3545(3) 0.01623(16) 0.064(6) Uiso 0.27 1 d PG A -1
C63_1 C 0.72735(17) 0.2932(2) 0.06721(19) 0.11(2) Uiso 0.27 1 d PG A -1
C64_1 C 0.68910(17) 0.2570(2) 0.1058(2) 0.054(5) Uiso 0.27 1 d PG A -1
C65_1 C 0.81866(15) 0.5293(3) 0.0445(2) 0.065(6) Uiso 0.27 1 d PG A -1
C66_1 C 0.74739(17) 0.4300(3) 0.00109(16) 0.032(3) Uiso 0.27 1 d PG A -1
C67_1 C 0.79872(16) 0.4350(3) 0.02948(19) 0.070(7) Uiso 0.27 1 d PG A -1
C68_1 C 0.81763(15) 0.3702(3) 0.0829(2) 0.094(10) Uiso 0.27 1 d PG A -1
C69_1 C 0.68775(17) 0.6530(3) 0.01655(16) 0.021(3) Uiso 0.27 1 d PG A -1
C70_1 C 0.71303(18) 0.5076(3) -0.01638(13) 0.052(4) Uiso 0.27 1 d PG A -1
C71_1 C 0.72857(17) 0.5928(3) -0.00100(15) 0.036(3) Uiso 0.27 1 d PG A -1
C72_1 C 0.78108(16) 0.6047(3) 0.03165(18) 0.055(7) Uiso 0.27 1 d PG A -1
C73_1 C 0.57809(14) 0.4983(3) 0.04231(18) 0.073(5) Uiso 0.55 2 d SPG A -1
C74_1 C 0.65858(17) 0.4794(3) -0.01446(13) 0.031(4) Uiso 0.27 1 d PG A -1
C75_1 C 0.61888(16) 0.5354(3) 0.00694(15) 0.061(6) Uiso 0.27 1 d PG A -1
C76_1 C 0.63595(16) 0.6266(3) 0.01952(16) 0.043(4) Uiso 0.27 1 d PG A -1
C77_1 C 0.63150(16) 0.2824(2) 0.0955(2) 0.031(3) Uiso 0.27 1 d PG A -1
C78_1 C 0.65958(17) 0.3841(3) 0.00744(15) 0.040(4) Uiso 0.27 1 d PG A -1
C79_1 C 0.61926(16) 0.3518(2) 0.04638(18) 0.029(4) Uiso 0.27 1 d PG A -1
C80_1 C 0.57823(14) 0.4116(3) 0.06210(19) 0.039(4) Uiso 0.27 1 d PG A -1
C1_2 C 0.6987(4) 0.4240(7) -0.0085(6) 0.037(2) Uiso 0.45 1 d P . 2
C2_2 C 0.6775(6) 0.3453(9) 0.0220(7) 0.044(3) Uiso 0.45 1 d P . 2
C3_2 C 0.7220(4) 0.2922(7) 0.0617(5) 0.030(2) Uiso 0.45 1 d P . 2
C4_2 C 0.6303(6) 0.3402(9) 0.0449(6) 0.038(2) Uiso 0.45 1 d P . 2
C5_2 C 0.6705(11) 0.5000 -0.0168(12) 0.058(5) Uiso 0.45 2 d SP . 2
C6_2 C 0.5940(4) 0.4199(7) 0.0391(5) 0.0323(18) Uiso 0.45 1 d P . 2
C7_2 C 0.6128(6) 0.5000 0.0079(8) 0.038(3) Uiso 0.45 2 d SP . 2
C8_2 C 0.6162(4) 0.2961(7) 0.1064(5) 0.0300(17) Uiso 0.45 1 d P . 2
C9_2 C 0.6587(4) 0.2492(8) 0.1470(6) 0.037(2) Uiso 0.45 1 d P . 2
C10_2 C 0.7116(5) 0.2449(8) 0.1219(6) 0.039(2) Uiso 0.45 1 d P . 2
C11_2 C 0.6572(5) 0.2469(8) 0.2194(6) 0.035(2) Uiso 0.45 1 d P . 2
C12_2 C 0.5767(4) 0.3425(7) 0.1388(5) 0.0319(18) Uiso 0.45 1 d P . 2
C13_2 C 0.5551(4) 0.4238(8) 0.2382(5) 0.0336(19) Uiso 0.45 1 d P . 2
C14_2 C 0.5751(4) 0.3459(7) 0.2090(5) 0.0314(18) Uiso 0.45 1 d P . 2
C15_2 C 0.6143(4) 0.2907(7) 0.2456(5) 0.0355(19) Uiso 0.45 1 d P . 2
C16_2 C 0.5440(6) 0.5000 0.1226(9) 0.034(3) Uiso 0.45 2 d SP . 2
C17_2 C 0.5614(4) 0.4174(8) 0.0934(5) 0.0341(19) Uiso 0.45 1 d P . 2
C18_2 C 0.5374(6) 0.5000 0.1936(8) 0.032(3) Uiso 0.45 2 d SP . 2
C19_2 C 0.7029(6) 0.2473(8) 0.2664(7) 0.042(2) Uiso 0.45 1 d P . 2
C20_2 C 0.7540(4) 0.2500(8) 0.2418(6) 0.038(2) Uiso 0.45 1 d P . 2
C21_2 C 0.7590(7) 0.2477(10) 0.1645(7) 0.047(4) Uiso 0.45 1 d P . 2
C22_2 C 0.7953(4) 0.2968(6) 0.2786(5) 0.0296(17) Uiso 0.45 1 d P . 2
C23_2 C 0.6911(5) 0.2974(9) 0.3246(6) 0.040(2) Uiso 0.45 1 d P . 2
C24_2 C 0.7157(5) 0.4238(8) 0.3949(6) 0.044(2) Uiso 0.45 1 d P . 2
C25_2 C 0.7332(5) 0.3462(8) 0.3620(5) 0.036(2) Uiso 0.45 1 d P . 2
C26_2 C 0.7843(4) 0.3435(7) 0.3379(6) 0.027(3) Uiso 0.45 1 d P . 2
C27_2 C 0.5802(4) 0.4518(7) 0.3008(6) 0.037(2) Uiso 0.45 1 d P . 2
C28_2 C 0.6233(4) 0.4018(7) 0.3417(5) 0.030(3) Uiso 0.45 1 d P . 2
C29_2 C 0.6358(4) 0.3234(8) 0.3146(6) 0.039(2) Uiso 0.45 1 d P . 2
C30_2 C 0.6604(5) 0.4571(9) 0.3823(6) 0.045(2) Uiso 0.45 1 d P . 2
C31_2 C 0.8367(4) 0.3450(7) 0.2472(5) 0.0297(17) Uiso 0.45 1 d P . 2
C32_2 C 0.8383(4) 0.3467(7) 0.1756(5) 0.0312(18) Uiso 0.45 1 d P . 2
C33_2 C 0.7985(4) 0.2916(7) 0.1379(5) 0.0333(19) Uiso 0.45 1 d P . 2
C34_2 C 0.8553(4) 0.4267(7) 0.1469(5) 0.0288(16) Uiso 0.45 1 d P . 2
C35_2 C 0.8498(4) 0.4184(8) 0.2896(5) 0.0314(18) Uiso 0.45 1 d P . 2
C36_2 C 0.8654(5) 0.5000 0.2602(7) 0.029(2) Uiso 0.45 2 d SP . 2
C37_2 C 0.8694(5) 0.5000 0.1898(7) 0.029(2) Uiso 0.45 2 d SP . 2
C38_2 C 0.7497(8) 0.5000 0.4048(11) 0.048(4) Uiso 0.45 2 d SP . 2
C39_2 C 0.8019(6) 0.5000 0.3755(8) 0.037(3) Uiso 0.45 2 d SP . 2
C40_2 C 0.8183(4) 0.4192(7) 0.3453(5) 0.0324(18) Uiso 0.45 1 d P . 2
C41_2 C 0.8326(4) 0.4545(7) 0.0824(5) 0.036(2) Uiso 0.45 1 d P . 2
C42_2 C 0.7914(5) 0.4046(8) 0.0443(7) 0.038(2) Uiso 0.45 1 d P . 2
C43_2 C 0.7754(5) 0.3213(8) 0.0688(6) 0.039(2) Uiso 0.45 1 d P . 2
C44_2 C 0.7571(5) 0.4560(9) 0.0048(6) 0.042(2) Uiso 0.45 1 d P . 2
C83 C 0.6922(3) 1.0000 0.2817(3) 0.0353(13) Uani 1 2 d S . .
H83 H 0.7051 1.0000 0.3284 0.042 Uiso 1 2 calc SR . .
C84 C 0.7278(3) 1.0000 0.2325(3) 0.0366(13) Uani 1 2 d S . .
H84 H 0.7651 1.0000 0.2456 0.044 Uiso 1 2 calc SR . .
C85 C 0.7099(3) 1.0000 0.1653(3) 0.0441(16) Uani 1 2 d S . .
H85 H 0.7345 1.0000 0.1317 0.053 Uiso 1 2 calc SR . .
C86 C 0.6556(4) 1.0000 0.1464(4) 0.062(3) Uani 1 2 d S . .
H86 H 0.6430 1.0000 0.0997 0.075 Uiso 1 2 calc SR . .
C87 C 0.6197(3) 1.0000 0.1954(5) 0.055(2) Uani 1 2 d S . .
H87 H 0.5825 1.0000 0.1824 0.066 Uiso 1 2 calc SR . .
C88 C 0.6383(3) 1.0000 0.2638(4) 0.0383(14) Uani 1 2 d S . .
H88 H 0.6140 1.0000 0.2978 0.046 Uiso 1 2 calc SR . .
C89 C 0.4448(3) 0.1211(9) -0.0144(5) 0.045(3) Uiso 0.35 1 d PG C -1
H89 H 0.4072 0.1135 -0.0172 0.054 Uiso 0.35 1 d PG C -1
C90 C 0.4705(4) 0.1299(9) -0.0732(4) 0.040(3) Uiso 0.35 1 d PG C -1
H90 H 0.4506 0.1284 -0.1163 0.048 Uiso 0.35 1 d PG C -1
C91 C 0.5255(4) 0.1410(9) -0.0691(4) 0.039(4) Uiso 0.35 1 d PG C -1
H91 H 0.5431 0.1471 -0.1093 0.047 Uiso 0.35 1 d PG C -1
C92 C 0.5547(3) 0.1433(8) -0.0060(5) 0.036(3) Uiso 0.35 1 d PG C -1
H92 H 0.5922 0.1509 -0.0032 0.043 Uiso 0.35 1 d PG C -1
C93 C 0.5289(4) 0.1345(9) 0.0529(4) 0.041(3) Uiso 0.35 1 d PG C -1
H93 H 0.5488 0.1361 0.0960 0.049 Uiso 0.35 1 d PG C -1
C94 C 0.4740(4) 0.1234(10) 0.0487(4) 0.049(4) Uiso 0.35 1 d PG C -1
H94 H 0.4564 0.1174 0.0889 0.059 Uiso 0.35 1 d PG C -1
C95 C 0.5191(19) 0.231(2) -0.030(2) 0.069(18) Uiso 0.15 1 d PG D -2
H95 H 0.5405 0.2813 -0.0361 0.083 Uiso 0.15 1 d PG D -2
C96 C 0.4884(19) 0.2267(17) 0.025(2) 0.047(10) Uiso 0.15 1 d PG D -2
H96 H 0.4887 0.2746 0.0562 0.057 Uiso 0.15 1 d PG D -2
C97 C 0.4571(14) 0.153(3) 0.0342(18) 0.053(9) Uiso 0.15 1 d PG D -2
H97 H 0.4361 0.1499 0.0717 0.064 Uiso 0.15 1 d PG D -2
C98 C 0.457(2) 0.082(3) -0.011(3) 0.21(7) Uiso 0.15 1 d PG D -2
H98 H 0.4353 0.0318 -0.0050 0.255 Uiso 0.15 1 d PG D -2
C99 C 0.487(2) 0.086(3) -0.066(3) 0.39(17) Uiso 0.15 1 d PG D -2
H99 H 0.4871 0.0386 -0.0973 0.465 Uiso 0.15 1 d PG D -2
C100 C 0.5187(17) 0.161(3) -0.0754(19) 0.059(13) Uiso 0.15 1 d PG D -2
H100 H 0.5397 0.1633 -0.1129 0.071 Uiso 0.15 1 d PG D -2

loop_
_atom_site_aniso_label
_atom_site_aniso_U_11
_atom_site_aniso_U_22
_atom_site_aniso_U_33
_atom_site_aniso_U_23
_atom_site_aniso_U_13
_atom_site_aniso_U_12
Sc1 0.0282(13) 0.109(4) 0.0238(13) -0.040(3) 0.0018(10) -0.006(4)
Sc2 0.0262(17) 0.045(3) 0.0361(19) 0.024(2) -0.0082(18) -0.0216(19)
Sc3 0.061(3) 0.0260(16) 0.0228(16) -0.0089(13) 0.0057(18) 0.0138(17)
Sc4 0.0243(12) 0.047(3) 0.0314(14) 0.0019(12) 0.0051(10) 0.0037(11)
O1 0.044(6) 0.111(15) 0.017(4) -0.023(12) -0.004(4) -0.047(13)
O2 0.043(7) 0.030(9) 0.019(5) -0.020(5) -0.008(5) 0.014(5)
Ni1 0.0179(3) 0.0107(3) 0.0146(3) 0.000 -0.00441(19) 0.000
N1 0.0147(15) 0.0141(16) 0.0180(17) 0.000 -0.0026(13) 0.000
N2 0.0140(11) 0.0141(11) 0.0160(11) -0.0005(9) 0.0013(9) -0.0004(9)
N3 0.0149(15) 0.0135(16) 0.0164(16) 0.000 0.0015(12) 0.000
C1 0.0143(12) 0.0152(13) 0.0194(13) 0.0002(11) 0.0025(10) 0.0007(10)
C2 0.0175(13) 0.0143(13) 0.0263(15) -0.0003(11) 0.0024(11) 0.0017(11)
C3 0.0171(13) 0.0135(13) 0.0263(15) -0.0024(11) 0.0025(11) 0.0000(10)
C4 0.0143(12) 0.0135(12) 0.0182(13) -0.0012(10) 0.0036(10) -0.0013(10)
C5 0.0140(12) 0.0159(13) 0.0187(13) -0.0021(11) 0.0015(10) -0.0013(10)
C6 0.0139(12) 0.0164(13) 0.0157(12) -0.0013(10) -0.0007(10) -0.0007(10)
C7 0.0138(12) 0.0210(15) 0.0143(12) -0.0008(10) 0.0004(10) -0.0005(10)
C8 0.0159(12) 0.0158(13) 0.0186(13) 0.0020(11) -0.0006(10) 0.0018(10)
C9 0.0139(12) 0.0179(14) 0.0176(13) 0.0002(11) 0.0009(10) 0.0014(10)
C10 0.0147(13) 0.0218(16) 0.0207(14) 0.0013(12) -0.0011(10) 0.0011(11)
C11 0.0256(16) 0.0142(14) 0.038(2) 0.0030(13) -0.0034(14) 0.0032(12)
C12 0.038(2) 0.028(2) 0.043(2) 0.0156(18) -0.0011(18) -0.0006(17)
C13 0.0215(15) 0.0146(14) 0.0382(19) -0.0047(13) 0.0004(13) -0.0020(12)
C14 0.0245(17) 0.0269(19) 0.050(2) -0.0012(17) 0.0036(16) -0.0095(14)
C15 0.0176(13) 0.0265(16) 0.0190(14) -0.0048(12) -0.0021(11) -0.0036(12)
C16 0.0219(16) 0.042(2) 0.035(2) -0.0129(17) 0.0061(14) -0.0126(16)
C17 0.0224(15) 0.0257(17) 0.0269(16) 0.0021(13) -0.0066(13) 0.0048(13)
C18 0.038(2) 0.0303(19) 0.0240(17) 0.0073(15) -0.0007(15) 0.0044(16)
C83 0.037(3) 0.046(4) 0.023(2) 0.000 0.004(2) 0.000
C84 0.035(3) 0.046(4) 0.029(3) 0.000 0.004(2) 0.000
C85 0.061(5) 0.049(4) 0.023(3) 0.000 0.012(3) 0.000
C86 0.069(6) 0.086(7) 0.029(3) 0.000 -0.013(3) 0.000
C87 0.039(4) 0.074(6) 0.049(4) 0.000 -0.011(3) 0.000
C88 0.035(3) 0.046(4) 0.034(3) 0.000 0.007(2) 0.000

loop_
_atom_type_symbol
_atom_type_description
_atom_type_scat_dispersion_real
_atom_type_scat_dispersion_imag
_atom_type_scat_source
C C 0.0033 0.0016 'International Tables Vol C Tables 4.2.6.8 and 6.1.1.4'
H H 0.0000 0.0000 'International Tables Vol C Tables 4.2.6.8 and 6.1.1.4'
N N 0.0061 0.0033 'International Tables Vol C Tables 4.2.6.8 and 6.1.1.4'
Sc Sc 0.2519 0.3716 'International Tables Vol C Tables 4.2.6.8 and 6.1.1.4'
Ni Ni 0.3393 1.1124 'International Tables Vol C Tables 4.2.6.8 and 6.1.1.4'
O O 0.0106 0.0060 'International Tables Vol C Tables 4.2.6.8 and 6.1.1.4'

loop_
_geom_angle_atom_site_label_1
_geom_angle_atom_site_label_2
_geom_angle_atom_site_label_3
_geom_angle
_geom_angle_site_symmetry_1
_geom_angle_site_symmetry_3
O2 Sc1 C47_1 139.3(5) . .
O2 Sc1 C46_1 103.6(5) . .
C47_1 Sc1 C46_1 39.75(9) . .
O2 Sc1 C3_1 169.8(8) . .
C47_1 Sc1 C3_1 38.23(7) . .
C46_1 Sc1 C3_1 69.82(15) . .
O2 Sc1 C35_1 126.8(6) . .
C47_1 Sc1 C35_1 38.10(14) . .
C46_1 Sc1 C35_1 67.34(13) . .
C3_1 Sc1 C35_1 58.82(14) . .
O2 Sc1 C48_1 95.0(5) . .
C47_1 Sc1 C48_1 64.7(2) . .
C46_1 Sc1 C48_1 35.48(17) . .
C3_1 Sc1 C48_1 75.1(3) . .
C35_1 Sc1 C48_1 100.16(15) . .
O2 Sc1 C45_1 77.2(4) . .
C47_1 Sc1 C45_1 62.03(11) . .
C46_1 Sc1 C45_1 32.94(6) . .
C3_1 Sc1 C45_1 98.86(15) . .
C35_1 Sc1 C45_1 69.40(14) . .
C48_1 Sc1 C45_1 57.34(16) . .
O2 Sc1 C2_1 136.8(7) . .
C47_1 Sc1 C2_1 63.84(19) . .
C46_1 Sc1 C2_1 75.5(3) . .
C3_1 Sc1 C2_1 35.21(12) . .
C35_1 Sc1 C2_1 93.45(13) . .
C48_1 Sc1 C2_1 58.8(2) . .
C45_1 Sc1 C2_1 108.2(3) . .
O2 Sc1 C11_1 159.0(6) . .
C47_1 Sc1 C11_1 57.39(13) . .
C46_1 Sc1 C11_1 95.88(13) . .
C3_1 Sc1 C11_1 30.49(8) . .
C35_1 Sc1 C11_1 54.51(15) . .
C48_1 Sc1 C11_1 105.6(2) . .
C45_1 Sc1 C11_1 117.61(17) . .
C2_1 Sc1 C11_1 56.00(9) . .
O2 Sc1 C1_1 109.5(6) . .
C47_1 Sc1 C1_1 71.7(3) . .
C46_1 Sc1 C1_1 60.4(3) . .
C3_1 Sc1 C1_1 60.6(2) . .
C35_1 Sc1 C1_1 109.32(19) . .
C48_1 Sc1 C1_1 30.98(14) . .
C45_1 Sc1 C1_1 87.8(3) . .
C2_1 Sc1 C1_1 31.81(13) . .
C11_1 Sc1 C1_1 86.87(19) . .
O2 Sc1 C34_1 96.4(5) . .
C47_1 Sc1 C34_1 60.4(2) . .
C46_1 Sc1 C34_1 71.21(18) . .
C3_1 Sc1 C34_1 88.9(2) . .
C35_1 Sc1 C34_1 30.37(12) . .
C48_1 Sc1 C34_1 106.34(14) . .
C45_1 Sc1 C34_1 55.29(14) . .
C2_1 Sc1 C34_1 122.47(16) . .
C11_1 Sc1 C34_1 82.3(3) . .
C1_1 Sc1 C34_1 128.83(16) . .
O2 Sc1 C23_1 137.0(7) . .
C47_1 Sc1 C23_1 56.4(2) . .
C46_1 Sc1 C23_1 94.0(2) . .
C3_1 Sc1 C23_1 52.71(16) . .
C35_1 Sc1 C23_1 30.81(12) . .
C48_1 Sc1 C23_1 120.12(14) . .
C45_1 Sc1 C23_1 100.2(2) . .
C2_1 Sc1 C23_1 85.43(12) . .
C11_1 Sc1 C23_1 31.57(9) . .
C1_1 Sc1 C23_1 113.31(15) . .
C34_1 Sc1 C23_1 52.6(2) . .
O2 Sc2 O1 76.9(10) . .
O2 Sc2 C44_1 132.4(5) . .
O1 Sc2 C44_1 120.0(5) . .
O2 Sc2 C42_1 163.7(5) . .
O1 Sc2 C42_1 118.1(9) . .
C44_1 Sc2 C42_1 35.99(7) . .
O2 Sc2 C38_1 100.4(5) . .
O1 Sc2 C38_1 141.4(6) . .
C44_1 Sc2 C38_1 37.27(7) . .
C42_1 Sc2 C38_1 64.06(11) . .
O2 Sc2 C43_1 140.4(4) . .
O1 Sc2 C43_1 133.4(11) . .
C44_1 Sc2 C43_1 61.75(12) . .
C42_1 Sc2 C43_1 33.17(8) . .
C38_1 Sc2 C43_1 71.72(12) . .
O2 Sc2 C37_1 108.9(4) . .
O1 Sc2 C37_1 158.1(8) . .
C44_1 Sc2 C37_1 72.45(13) . .
C42_1 Sc2 C37_1 59.94(13) . .
C38_1 Sc2 C37_1 59.72(11) . .
C43_1 Sc2 C37_1 32.98(7) . .
O2 Sc2 C39_1 88.0(4) . .
O1 Sc2 C39_1 164.2(10) . .
C44_1 Sc2 C39_1 67.28(12) . .
C42_1 Sc2 C39_1 76.38(13) . .
C38_1 Sc2 C39_1 36.51(7) . .
C43_1 Sc2 C39_1 62.12(12) . .
C37_1 Sc2 C39_1 33.61(6) . .
O2 Sc2 C72_1 117.9(5) . .
O1 Sc2 C72_1 93.2(3) . .
C44_1 Sc2 C72_1 29.83(7) . .
C42_1 Sc2 C72_1 57.98(10) . .
C38_1 Sc2 C72_1 53.52(10) . .
C43_1 Sc2 C72_1 89.16(14) . .
C37_1 Sc2 C72_1 101.96(14) . .
C39_1 Sc2 C72_1 89.66(15) . .
O2 Sc2 C41_1 165.8(4) . .
O1 Sc2 C41_1 89.0(9) . .
C44_1 Sc2 C41_1 54.32(11) . .
C42_1 Sc2 C41_1 29.62(7) . .
C38_1 Sc2 C41_1 89.73(14) . .
C43_1 Sc2 C41_1 52.52(12) . .
C37_1 Sc2 C41_1 84.82(17) . .
C39_1 Sc2 C41_1 105.91(16) . .
C72_1 Sc2 C41_1 60.69(10) . .
O2 Sc2 Sc3 44.2(4) . .
O1 Sc2 Sc3 38.0(10) . .
C44_1 Sc2 Sc3 122.4(3) . .
C42_1 Sc2 Sc3 145.7(2) . .
C38_1 Sc2 Sc3 116.5(3) . .
C43_1 Sc2 Sc3 171.2(2) . .
C37_1 Sc2 Sc3 153.1(2) . .
C39_1 Sc2 Sc3 126.3(2) . .
C72_1 Sc2 Sc3 93.5(2) . .
C41_1 Sc2 Sc3 122.10(17) . .
O2 Sc2 Sc1 38.9(4) . .
O1 Sc2 Sc1 81.4(5) . .
C44_1 Sc2 Sc1 157.0(2) . .
C42_1 Sc2 Sc1 143.8(3) . .
C38_1 Sc2 Sc1 120.7(2) . .
C43_1 Sc2 Sc1 111.0(3) . .
C37_1 Sc2 Sc1 90.3(2) . .
C39_1 Sc2 Sc1 89.89(18) . .
C72_1 Sc2 Sc1 156.8(3) . .
C41_1 Sc2 Sc1 141.0(3) . .
Sc3 Sc2 Sc1 68.4(2) . .
O1 Sc3 O2 82.2(6) . .
O1 Sc3 C63_1 125.7(5) . .
O2 Sc3 C63_1 142.3(5) . .
O1 Sc3 C61_1 144.6(4) . .
O2 Sc3 C61_1 104.5(5) . .
C63_1 Sc3 C61_1 37.83(7) . .
O1 Sc3 C64_1 125.7(6) . .
O2 Sc3 C64_1 148.6(4) . .
C63_1 Sc3 C64_1 35.00(8) . .
C61_1 Sc3 C64_1 62.42(11) . .
O1 Sc3 C62_1 93.6(4) . .
O2 Sc3 C62_1 142.8(5) . .
C63_1 Sc3 C62_1 33.26(6) . .
C61_1 Sc3 C62_1 59.86(10) . .
C64_1 Sc3 C62_1 58.27(11) . .
O1 Sc3 C57_1 166.2(7) . .
O2 Sc3 C57_1 87.3(4) . .
C63_1 Sc3 C57_1 60.25(11) . .
C61_1 Sc3 C57_1 31.41(7) . .
C64_1 Sc3 C57_1 66.91(12) . .
C62_1 Sc3 C57_1 89.36(14) . .
O1 Sc3 C60_1 137.7(6) . .
O2 Sc3 C60_1 119.2(4) . .
C63_1 Sc3 C60_1 59.54(12) . .
C61_1 Sc3 C60_1 69.39(12) . .
C64_1 Sc3 C60_1 30.84(7) . .
C62_1 Sc3 C60_1 88.34(15) . .
C57_1 Sc3 C60_1 55.69(10) . .
O1 Sc3 C58_1 157.8(4) . .
O2 Sc3 C58_1 93.3(4) . .
C63_1 Sc3 C58_1 69.42(13) . .
C61_1 Sc3 C58_1 57.56(11) . .
C64_1 Sc3 C58_1 55.26(10) . .
C62_1 Sc3 C58_1 102.68(15) . .
C57_1 Sc3 C58_1 31.38(6) . .
C60_1 Sc3 C58_1 30.44(6) . .
O1 Sc3 C68_1 120.4(5) . .
O2 Sc3 C68_1 86.2(5) . .
C63_1 Sc3 C68_1 58.64(12) . .
C61_1 Sc3 C68_1 29.32(8) . .
C64_1 Sc3 C68_1 89.85(14) . .
C62_1 Sc3 C68_1 64.05(11) . .
C57_1 Sc3 C68_1 49.60(11) . .
C60_1 Sc3 C68_1 98.26(15) . .
C58_1 Sc3 C68_1 80.74(14) . .
O1 Sc3 Sc2 45.4(6) . .
O2 Sc3 Sc2 42.8(4) . .
C63_1 Sc3 Sc2 139.4(3) . .
C61_1 Sc3 Sc2 119.6(2) . .
C64_1 Sc3 Sc2 168.6(2) . .
C62_1 Sc3 Sc2 112.0(2) . .
C57_1 Sc3 Sc2 121.3(2) . .
C60_1 Sc3 Sc2 159.61(19) . .
C58_1 Sc3 Sc2 135.97(19) . .
C68_1 Sc3 Sc2 90.65(19) . .
O1 Sc3 Sc4 37.6(4) . .
O2 Sc3 Sc4 79.8(4) . .
C63_1 Sc3 Sc4 137.9(3) . .
C61_1 Sc3 Sc4 175.0(3) . .
C64_1 Sc3 Sc4 112.6(3) . .
C62_1 Sc3 Sc4 118.1(2) . .
C57_1 Sc3 Sc4 148.29(19) . .
C60_1 Sc3 Sc4 106.4(2) . .
C58_1 Sc3 Sc4 120.20(19) . .
C68_1 Sc3 Sc4 155.2(2) . .
Sc2 Sc3 Sc4 65.24(14) . .
C15_1 Sc4 O1 149.6(3) . .
C15_1 Sc4 C16_1 36.91(7) . .
O1 Sc4 C16_1 148.0(11) . .
C15_1 Sc4 C14_1 37.86(7) . .
O1 Sc4 C14_1 111.8(3) . .
C16_1 Sc4 C14_1 64.56(11) . .
C15_1 Sc4 C13_1 35.30(7) . .
O1 Sc4 C13_1 147.5(11) . .
C16_1 Sc4 C13_1 61.38(10) . .
C14_1 Sc4 C13_1 61.01(10) . .
C15_1 Sc4 C29_1 63.33(11) . .
O1 Sc4 C29_1 89.3(5) . .
C16_1 Sc4 C29_1 70.96(12) . .
C14_1 Sc4 C29_1 33.83(6) . .
C13_1 Sc4 C29_1 93.68(14) . .
C15_1 Sc4 C31_1 64.37(11) . .
O1 Sc4 C31_1 113.6(11) . .
C16_1 Sc4 C31_1 34.51(6) . .
C14_1 Sc4 C31_1 73.09(12) . .
C13_1 Sc4 C31_1 95.09(14) . .
C29_1 Sc4 C31_1 58.14(9) . .
C15_1 Sc4 C30_1 72.96(12) . .
O1 Sc4 C30_1 90.5(9) . .
C16_1 Sc4 C30_1 59.58(10) . .
C14_1 Sc4 C30_1 59.23(10) . .
C13_1 Sc4 C30_1 108.24(15) . .
C29_1 Sc4 C30_1 30.92(5) . .
C31_1 Sc4 C30_1 32.50(5) . .
C15_1 Sc4 C20_1 59.89(11) . .
O1 Sc4 C20_1 93.5(6) . .
C16_1 Sc4 C20_1 93.63(14) . .
C14_1 Sc4 C20_1 31.23(6) . .
C13_1 Sc4 C20_1 63.97(10) . .
C29_1 Sc4 C20_1 52.18(9) . .
C31_1 Sc4 C20_1 103.59(14) . .
C30_1 Sc4 C20_1 82.92(12) . .
C15_1 Sc4 C12_1 60.83(11) . .
O1 Sc4 C12_1 143.2(9) . .
C16_1 Sc4 C12_1 31.50(6) . .
C14_1 Sc4 C12_1 94.86(14) . .
C13_1 Sc4 C12_1 67.66(11) . .
C29_1 Sc4 C12_1 100.89(14) . .
C31_1 Sc4 C12_1 49.35(8) . .
C30_1 Sc4 C12_1 81.56(12) . .
C20_1 Sc4 C12_1 120.71(15) . .
C15_1 Sc4 C9_1 57.28(11) . .
O1 Sc4 C9_1 146.0(9) . .
C16_1 Sc4 C9_1 64.42(11) . .
C14_1 Sc4 C9_1 90.29(14) . .
C13_1 Sc4 C9_1 30.42(5) . .
C29_1 Sc4 C9_1 120.51(15) . .
C31_1 Sc4 C9_1 97.04(13) . .
C30_1 Sc4 C9_1 123.39(15) . .
C20_1 Sc4 C9_1 93.13(13) . .
C12_1 Sc4 C9_1 52.57(8) . .
C15_1 Sc4 Sc1 128.3(2) . .
O1 Sc4 Sc1 80.4(4) . .
C16_1 Sc4 Sc1 114.7(2) . .
C14_1 Sc4 Sc1 158.5(3) . .
C13_1 Sc4 Sc1 99.0(2) . .
C29_1 Sc4 Sc1 167.3(2) . .
C31_1 Sc4 Sc1 119.5(3) . .
C30_1 Sc4 Sc1 140.8(3) . .
C20_1 Sc4 Sc1 135.3(3) . .
C12_1 Sc4 Sc1 83.43(18) . .
C9_1 Sc4 Sc1 71.58(14) . .
Sc3 O1 Sc4 110.1(13) . .
Sc3 O1 Sc2 96.6(8) . .
Sc4 O1 Sc2 104.8(10) . .
Sc1 O2 Sc2 101.2(6) . .
Sc1 O2 Sc3 114.4(7) . .
Sc2 O2 Sc3 93.0(6) . .
C30_2 Sc5 O3 154.7(7) . .
C30_2 Sc5 C24_2 39.3(5) . .
O3 Sc5 C24_2 117.8(7) . .
C30_2 Sc5 O4 116.2(6) . .
O3 Sc5 O4 80.0(7) . .
C24_2 Sc5 O4 149.6(6) . .
C30_2 Sc5 C38_2 60.2(6) . .
O3 Sc5 C38_2 94.7(7) . .
C24_2 Sc5 C38_2 34.8(4) . .
O4 Sc5 C38_2 126.6(5) . .
C30_2 Sc5 C28_2 34.6(4) . .
O3 Sc5 C28_2 162.2(7) . .
C24_2 Sc5 C28_2 62.3(4) . .
O4 Sc5 C28_2 108.7(5) . .
C38_2 Sc5 C28_2 92.3(5) . .
C30_2 Sc5 C25_2 63.4(5) . .
O3 Sc5 C25_2 102.3(7) . .
C24_2 Sc5 C25_2 32.9(4) . .
O4 Sc5 C25_2 174.8(6) . .
C38_2 Sc5 C25_2 58.1(3) . .
C28_2 Sc5 C25_2 67.9(4) . .
C30_2 Sc5 Sc6 155.5(6) . .
O3 Sc5 Sc6 29.8(7) . .
C24_2 Sc5 Sc6 121.2(6) . .
O4 Sc5 Sc6 86.8(6) . .
C38_2 Sc5 Sc6 113.9(7) . .
C28_2 Sc5 Sc6 133.1(6) . .
C25_2 Sc5 Sc6 92.9(5) . .
C30_2 Sc5 Sc7 117.4(5) . .
O3 Sc5 Sc7 87.7(6) . .
C24_2 Sc5 Sc7 143.3(5) . .
O4 Sc5 Sc7 54.1(5) . .
C38_2 Sc5 Sc7 177.6(5) . .
C28_2 Sc5 Sc7 85.3(3) . .
C25_2 Sc5 Sc7 121.1(4) . .
Sc6 Sc5 Sc7 68.2(5) . .
C30_2 Sc5 Sc8 149.5(5) . .
O3 Sc5 Sc8 44.4(6) . .
C24_2 Sc5 Sc8 154.8(5) . .
O4 Sc5 Sc8 35.7(5) . .
C38_2 Sc5 Sc8 120.5(4) . .
C28_2 Sc5 Sc8 141.1(4) . .
C25_2 Sc5 Sc8 145.9(4) . .
Sc6 Sc5 Sc8 54.9(5) . .
Sc7 Sc5 Sc8 61.5(3) . .
O3 Sc6 C32_2 120.0(14) . .
O3 Sc6 C34_2 109.2(15) . .
C32_2 Sc6 C34_2 34.8(5) . .
O3 Sc6 C33_2 148.5(14) . .
C32_2 Sc6 C33_2 33.7(4) . .
C34_2 Sc6 C33_2 59.7(6) . .
O3 Sc6 C41_2 121.7(16) . .
C32_2 Sc6 C41_2 59.0(6) . .
C34_2 Sc6 C41_2 32.5(4) . .
C33_2 Sc6 C41_2 66.5(6) . .
O3 Sc6 C31_2 93.7(12) . .
C32_2 Sc6 C31_2 32.3(4) . .
C34_2 Sc6 C31_2 57.1(6) . .
C33_2 Sc6 C31_2 55.0(5) . .
C41_2 Sc6 C31_2 87.9(7) . .
O3 Sc6 C37_2 78.0(14) . .
C32_2 Sc6 C37_2 57.3(5) . .
C34_2 Sc6 C37_2 31.5(4) . .
C33_2 Sc6 C37_2 88.7(7) . .
C41_2 Sc6 C37_2 52.1(6) . .
C31_2 Sc6 C37_2 61.9(6) . .
O3 Sc6 C42_2 147.1(17) . .
C32_2 Sc6 C42_2 67.5(7) . .
C34_2 Sc6 C42_2 56.8(6) . .
C33_2 Sc6 C42_2 55.2(6) . .
C41_2 Sc6 C42_2 30.6(5) . .
C31_2 Sc6 C42_2 99.7(8) . .
C37_2 Sc6 C42_2 82.2(7) . .
O3 Sc6 Sc8 50.3(11) . .
C32_2 Sc6 Sc8 154.3(10) . .
C34_2 Sc6 Sc8 120.6(9) . .
C33_2 Sc6 Sc8 161.1(11) . .
C41_2 Sc6 Sc8 103.4(8) . .
C31_2 Sc6 Sc8 143.0(10) . .
C37_2 Sc6 Sc8 97.4(8) . .
C42_2 Sc6 Sc8 107.8(9) . .
O3 Sc6 C43_2 175.2(17) . .
C32_2 Sc6 C43_2 57.7(6) . .
C34_2 Sc6 C43_2 66.5(7) . .
C33_2 Sc6 C43_2 31.6(4) . .
C41_2 Sc6 C43_2 53.6(6) . .
C31_2 Sc6 C43_2 85.5(7) . .
C37_2 Sc6 C43_2 97.6(8) . .
C42_2 Sc6 C43_2 29.0(4) . .
Sc8 Sc6 C43_2 129.6(10) . .
O3 Sc6 Sc5 43.8(11) . .
C32_2 Sc6 Sc5 128.1(10) . .
C34_2 Sc6 Sc5 144.5(10) . .
C33_2 Sc6 Sc5 127.5(9) . .
C41_2 Sc6 Sc5 164.9(10) . .
C31_2 Sc6 Sc5 96.5(8) . .
C37_2 Sc6 Sc5 117.8(9) . .
C42_2 Sc6 Sc5 158.7(9) . .
Sc8 Sc6 Sc5 64.8(5) . .
C43_2 Sc6 Sc5 141.0(9) . .
O3 Sc6 Sc7 88.3(12) . .
C32_2 Sc6 Sc7 144.4(10) . .
C34_2 Sc6 Sc7 157.9(10) . .
C33_2 Sc6 Sc7 111.5(8) . .
C41_2 Sc6 Sc7 126.4(9) . .
C31_2 Sc6 Sc7 137.4(9) . .
C37_2 Sc6 Sc7 157.8(9) . .
C42_2 Sc6 Sc7 101.2(8) . .
Sc8 Sc6 Sc7 60.5(5) . .
C43_2 Sc6 Sc7 95.5(7) . .
Sc5 Sc6 Sc7 57.5(4) . .
C17_2 Sc7 C16_2 39.7(5) . .
C17_2 Sc7 C12_2 39.7(4) . .
C16_2 Sc7 C12_2 69.1(4) . .
C17_2 Sc7 C6_2 35.8(4) . .
C16_2 Sc7 C6_2 65.0(5) . .
C12_2 Sc7 C6_2 61.1(4) . .
C17_2 Sc7 C14_2 65.1(5) . .
C16_2 Sc7 C14_2 76.1(5) . .
C12_2 Sc7 C14_2 32.9(4) . .
C6_2 Sc7 C14_2 93.5(4) . .
C17_2 Sc7 C18_2 63.2(5) . .
C16_2 Sc7 C18_2 33.8(6) . .
C12_2 Sc7 C18_2 71.8(4) . .
C6_2 Sc7 C18_2 96.1(5) . .
C14_2 Sc7 C18_2 59.1(3) . .
C17_2 Sc7 O4 140.2(7) . .
C16_2 Sc7 O4 100.7(6) . .
C12_2 Sc7 O4 149.3(7) . .
C6_2 Sc7 O4 142.3(6) . .
C14_2 Sc7 O4 117.6(6) . .
C18_2 Sc7 O4 83.9(5) . .
C17_2 Sc7 C8_2 55.7(5) . .
C16_2 Sc7 C8_2 94.1(4) . .
C12_2 Sc7 C8_2 31.7(3) . .
C6_2 Sc7 C8_2 54.1(4) . .
C14_2 Sc7 C8_2 56.2(4) . .
C18_2 Sc7 C8_2 103.4(4) . .
O4 Sc7 C8_2 162.1(6) . .
C17_2 Sc7 C13_2 73.2(5) . .
C16_2 Sc7 C13_2 61.7(5) . .
C12_2 Sc7 C13_2 57.8(4) . .
C6_2 Sc7 C13_2 108.6(5) . .
C14_2 Sc7 C13_2 31.3(3) . .
C18_2 Sc7 C13_2 32.9(3) . .
O4 Sc7 C13_2 91.6(5) . .
C8_2 Sc7 C13_2 86.4(4) . .
C17_2 Sc7 C4_2 55.3(5) . .
C16_2 Sc7 C4_2 93.1(6) . .
C12_2 Sc7 C4_2 55.0(4) . .
C6_2 Sc7 C4_2 32.4(4) . .
C14_2 Sc7 C4_2 85.2(4) . .
C18_2 Sc7 C4_2 117.6(5) . .
O4 Sc7 C4_2 155.5(6) . .
C8_2 Sc7 C4_2 30.5(3) . .
C13_2 Sc7 C4_2 112.8(5) . .
C17_2 Sc7 Sc5 151.6(5) . .
C16_2 Sc7 Sc5 130.1(6) . .
C12_2 Sc7 Sc5 116.7(5) . .
C6_2 Sc7 Sc5 164.3(5) . .
C14_2 Sc7 Sc5 87.3(4) . .
C18_2 Sc7 Sc5 97.7(5) . .
O4 Sc7 Sc5 47.3(4) . .
C8_2 Sc7 Sc5 115.0(4) . .
C13_2 Sc7 Sc5 79.7(4) . .
C4_2 Sc7 Sc5 132.5(4) . .
C17_2 Sc7 Sc8 146.7(6) . .
C16_2 Sc7 Sc8 119.9(4) . .
C12_2 Sc7 Sc8 170.9(5) . .
C6_2 Sc7 Sc8 120.1(5) . .
C14_2 Sc7 Sc8 146.1(5) . .
C18_2 Sc7 Sc8 116.1(4) . .
O4 Sc7 Sc8 35.1(5) . .
C8_2 Sc7 Sc8 140.4(5) . .
C13_2 Sc7 Sc8 126.1(5) . .
C4_2 Sc7 Sc8 120.5(5) . .
Sc5 Sc7 Sc8 59.3(3) . .
O4 Sc8 O3 91.6(10) . .
O4 Sc8 Sc6 102.9(8) . .
O3 Sc8 Sc6 33.1(7) . .
O4 Sc8 Sc5 48.0(6) . .
O3 Sc8 Sc5 43.8(7) . .
Sc6 Sc8 Sc5 60.3(5) . .
O4 Sc8 Sc7 53.7(7) . .
O3 Sc8 Sc7 85.4(8) . .
Sc6 Sc8 Sc7 69.2(5) . .
Sc5 Sc8 Sc7 59.1(3) . .
Sc6 O3 Sc5 106.4(15) . .
Sc6 O3 Sc8 96.6(13) . .
Sc5 O3 Sc8 91.8(9) . .
Sc8 O4 Sc5 96.3(8) . .
Sc8 O4 Sc7 91.2(8) . .
Sc5 O4 Sc7 78.6(6) . .
O5 Sc9 O6 98.0(15) . .
O5 Sc9 Sc11 69.7(10) . .
O6 Sc9 Sc11 30.0(12) . .
O5 Sc9 Sc12 45.0(10) . .
O6 Sc9 Sc12 83.7(11) . .
Sc11 Sc9 Sc12 70.7(4) . .
O5 Sc9 Sc10 94.5(10) . .
O6 Sc9 Sc10 45.8(11) . .
Sc11 Sc9 Sc10 60.2(4) . .
Sc12 Sc9 Sc10 55.0(3) . .
O6 Sc10 Sc12 84.3(9) . .
O6 Sc10 Sc11 27.6(11) . .
Sc12 Sc10 Sc11 70.1(4) . .
O6 Sc10 Sc9 41.4(10) . .
Sc12 Sc10 Sc9 59.4(4) . .
Sc11 Sc10 Sc9 54.4(4) . .
O6 Sc11 Sc9 46.1(14) . .
O6 Sc11 Sc10 46.3(15) . .
Sc9 Sc11 Sc10 65.5(5) . .
O6 Sc11 Sc12 81.2(15) . .
Sc9 Sc11 Sc12 56.9(4) . .
Sc10 Sc11 Sc12 52.6(4) . .
O5 Sc12 Sc10 94.0(8) . .
O5 Sc12 Sc9 33.1(8) . .
Sc10 Sc12 Sc9 65.6(4) . .
O5 Sc12 Sc11 54.2(8) . .
Sc10 Sc12 Sc11 57.4(4) . .
Sc9 Sc12 Sc11 52.4(4) . .
Sc9 O5 Sc12 101.8(14) . .
Sc11 O6 Sc9 104.0(18) . .
Sc11 O6 Sc10 106(2) . .
Sc9 O6 Sc10 92.8(16) . .
N3 Ni1 N1 175.51(16) . .
N3 Ni1 N2 90.12(8) . 6_565
N1 Ni1 N2 89.65(8) . 6_565
N3 Ni1 N2 90.12(8) . .
N1 Ni1 N2 89.65(8) . .
N2 Ni1 N2 174.10(15) 6_565 .
C6 N1 C6 104.5(4) . 6_565
C6 N1 Ni1 127.65(18) . .
C6 N1 Ni1 127.65(18) 6_565 .
C4 N2 C1 104.8(3) . .
C4 N2 Ni1 127.8(2) . .
C1 N2 Ni1 127.4(2) . .
C9 N3 C9 105.1(4) 6_565 .
C9 N3 Ni1 127.44(18) 6_565 .
C9 N3 Ni1 127.44(18) . .
N2 C1 C8 125.0(3) . .
N2 C1 C2 111.2(3) . .
C8 C1 C2 123.8(3) . .
C3 C2 C1 106.4(3) . .
C3 C2 C11 128.7(3) . .
C1 C2 C11 124.8(3) . .
C2 C3 C4 106.2(3) . .
C2 C3 C13 129.2(3) . .
C4 C3 C13 124.6(3) . .
N2 C4 C5 125.0(3) . .
N2 C4 C3 111.4(3) . .
C5 C4 C3 123.6(3) . .
C6 C5 C4 124.5(3) . .
C6 C5 H5 117.7 . .
C4 C5 H5 117.7 . .
C5 C6 N1 125.2(3) . .
C5 C6 C7 123.5(3) . .
N1 C6 C7 111.2(3) . .
C7 C7 C6 106.50(18) 6_565 .
C7 C7 C15 128.28(19) 6_565 .
C6 C7 C15 125.1(3) . .
C9 C8 C1 124.6(3) . .
C9 C8 H8 117.7 . .
C1 C8 H8 117.7 . .
N3 C9 C8 125.4(3) . .
N3 C9 C10 110.9(3) . .
C8 C9 C10 123.6(3) . .
C10 C10 C9 106.54(19) 6_565 .
C10 C10 C17 128.9(2) 6_565 .
C9 C10 C17 124.5(3) . .
C2 C11 C12 113.3(3) . .
C2 C11 H11A 108.9 . .
C12 C11 H11A 108.9 . .
C2 C11 H11B 108.9 . .
C12 C11 H11B 108.9 . .
H11A C11 H11B 107.7 . .
C11 C12 H12A 109.5 . .
C11 C12 H12B 109.5 . .
H12A C12 H12B 109.5 . .
C11 C12 H12C 109.5 . .
H12A C12 H12C 109.5 . .
H12B C12 H12C 109.5 . .
C3 C13 C14 113.3(3) . .
C3 C13 H13A 108.9 . .
C14 C13 H13A 108.9 . .
C3 C13 H13B 108.9 . .
C14 C13 H13B 108.9 . .
H13A C13 H13B 107.7 . .
C13 C14 H14A 109.5 . .
C13 C14 H14B 109.5 . .
H14A C14 H14B 109.5 . .
C13 C14 H14C 109.5 . .
H14A C14 H14C 109.5 . .
H14B C14 H14C 109.5 . .
C7 C15 C16 112.1(3) . .
C7 C15 H15A 109.2 . .
C16 C15 H15A 109.2 . .
C7 C15 H15B 109.2 . .
C16 C15 H15B 109.2 . .
H15A C15 H15B 107.9 . .
C15 C16 H16A 109.5 . .
C15 C16 H16B 109.5 . .
H16A C16 H16B 109.5 . .
C15 C16 H16C 109.5 . .
H16A C16 H16C 109.5 . .
H16B C16 H16C 109.5 . .
C10 C17 C18 112.9(3) . .
C10 C17 H17A 109.0 . .
C18 C17 H17A 109.0 . .
C10 C17 H17B 109.0 . .
C18 C17 H17B 109.0 . .
H17A C17 H17B 107.8 . .
C17 C18 H18A 109.5 . .
C17 C18 H18B 109.5 . .
H18A C18 H18B 109.5 . .
C17 C18 H18C 109.5 . .
H18A C18 H18C 109.5 . .
H18B C18 H18C 109.5 . .
C48_1 C1_1 C2_1 122.4 . .
C48_1 C1_1 C5_1 110.0 . .
C2_1 C1_1 C5_1 117.9 . .
C48_1 C1_1 Sc1 66.87(10) . .
C2_1 C1_1 Sc1 69.98(12) . .
C5_1 C1_1 Sc1 106.99(12) . .
C4_1 C2_1 C1_1 116.2 . .
C4_1 C2_1 C3_1 117.8 . .
C1_1 C2_1 C3_1 117.5 . .
C4_1 C2_1 Sc1 105.14(9) . .
C1_1 C2_1 Sc1 78.2(2) . .
C3_1 C2_1 Sc1 59.5(2) . .
C11_1 C3_1 C47_1 114.5 . .
C11_1 C3_1 C2_1 119.8 . .
C47_1 C3_1 C2_1 117.2 . .
C11_1 C3_1 Sc1 93.3(3) . .
C47_1 C3_1 Sc1 62.00(12) . .
C2_1 C3_1 Sc1 85.3(3) . .
C2_1 C4_1 C9_1 118.3 . .
C2_1 C4_1 C8_1 125.6 . .
C9_1 C4_1 C8_1 109.0 . .
C7_1 C5_1 C59_1 124.9 . .
C7_1 C5_1 C1_1 124.8 . .
C59_1 C5_1 C1_1 104.2 . .
C60_1 C6_1 C7_1 121.6 . .
C60_1 C6_1 C17_1 104.8 . .
C7_1 C6_1 C17_1 121.2 . .
C5_1 C7_1 C8_1 116.5 . .
C5_1 C7_1 C6_1 114.2 . .
C8_1 C7_1 C6_1 117.6 . .
C7_1 C8_1 C4_1 118.5 . .
C7_1 C8_1 C19_1 121.8 . .
C4_1 C8_1 C19_1 106.2 . .
C4_1 C9_1 C10_1 122.6 . .
C4_1 C9_1 C13_1 107.5 . .
C10_1 C9_1 C13_1 123.2 . .
C4_1 C9_1 Sc4 105.02(9) . .
C10_1 C9_1 Sc4 81.69(9) . .
C13_1 C9_1 Sc4 59.74(9) . .
C11_1 C10_1 C9_1 117.3 . .
C11_1 C10_1 C12_1 118.0 . .
C9_1 C10_1 C12_1 118.2 . .
C10_1 C11_1 C3_1 124.0 . .
C10_1 C11_1 C23_1 120.2 . .
C3_1 C11_1 C23_1 106.1 . .
C10_1 C11_1 Sc1 102.87(9) . .
C3_1 C11_1 Sc1 56.2(2) . .
C23_1 C11_1 Sc1 78.1(2) . .
C21_1 C12_1 C16_1 113.4 . .
C21_1 C12_1 C10_1 123.5 . .
C16_1 C12_1 C10_1 115.0 . .
C21_1 C12_1 Sc4 102.71(9) . .
C16_1 C12_1 Sc4 53.18(9) . .
C10_1 C12_1 Sc4 84.58(9) . .
C19_1 C13_1 C15_1 124.9 . .
C19_1 C13_1 C9_1 110.3 . .
C15_1 C13_1 C9_1 117.8 . .
C19_1 C13_1 Sc4 99.84(11) . .
C15_1 C13_1 Sc4 57.03(10) . .
C9_1 C13_1 Sc4 89.84(11) . .
C15_1 C14_1 C20_1 120.6 . .
C15_1 C14_1 C29_1 119.2 . .
C20_1 C14_1 C29_1 109.9 . .
C15_1 C14_1 Sc4 63.13(11) . .
C20_1 C14_1 Sc4 92.91(11) . .
C29_1 C14_1 Sc4 83.69(12) . .
C16_1 C15_1 C14_1 119.0 . .
C16_1 C15_1 C13_1 118.7 . .
C14_1 C15_1 C13_1 115.7 . .
C16_1 C15_1 Sc4 77.68(13) . .
C14_1 C15_1 Sc4 79.02(13) . .
C13_1 C15_1 Sc4 87.67(13) . .
C15_1 C16_1 C12_1 126.8 . .
C15_1 C16_1 C31_1 126.5 . .
C12_1 C16_1 C31_1 100.1 . .
C15_1 C16_1 Sc4 65.42(12) . .
C12_1 C16_1 Sc4 95.33(12) . .
C31_1 C16_1 Sc4 88.59(12) . .
C77_1 C17_1 C6_1 107.9 . .
C77_1 C17_1 C18_1 112.4 . .
C6_1 C17_1 C18_1 124.8 . .
C20_1 C18_1 C19_1 121.3 . .
C20_1 C18_1 C17_1 121.8 . .
C19_1 C18_1 C17_1 109.1 . .
C13_1 C19_1 C8_1 107.0 . .
C13_1 C19_1 C18_1 114.1 . .
C8_1 C19_1 C18_1 124.3 . .
C18_1 C20_1 C14_1 122.8 . .
C18_1 C20_1 C80_1 123.4 . .
C14_1 C20_1 C80_1 106.5 . .
C18_1 C20_1 Sc4 91.89(9) . .
C14_1 C20_1 Sc4 55.86(9) . .
C80_1 C20_1 Sc4 94.25(9) . .
C12_1 C21_1 C25_1 106.9 . .
C12_1 C21_1 C22_1 118.7 . .
C25_1 C21_1 C22_1 121.2 . .
C23_1 C22_1 C24_1 116.5 . .
C23_1 C22_1 C21_1 116.3 . .
C24_1 C22_1 C21_1 115.6 . .
C22_1 C23_1 C35_1 123.6 . .
C22_1 C23_1 C11_1 122.8 . .
C35_1 C23_1 C11_1 105.9 . .
C22_1 C23_1 Sc1 111.47(17) . .
C35_1 C23_1 Sc1 58.24(8) . .
C11_1 C23_1 Sc1 70.30(17) . .
C22_1 C24_1 C28_1 123.4 . .
C22_1 C24_1 C33_1 119.6 . .
C28_1 C24_1 C33_1 105.1 . .
C31_1 C25_1 C21_1 107.4 . .
C31_1 C25_1 C27_1 118.0 . .
C21_1 C25_1 C27_1 122.8 . .
C41_1 C26_1 C27_1 127.1 . .
C41_1 C26_1 C32_1 106.3 . .
C27_1 C26_1 C32_1 119.9 . .
C25_1 C27_1 C28_1 116.0 . .
C25_1 C27_1 C26_1 119.2 . .
C28_1 C27_1 C26_1 112.2 . .
C24_1 C28_1 C27_1 120.9 . .
C24_1 C28_1 C43_1 109.2 . .
C27_1 C28_1 C43_1 119.0 . .
C30_1 C29_1 C14_1 122.1 . .
C30_1 C29_1 C73_1 123.9 . .
C14_1 C29_1 C73_1 104.3 . .
C30_1 C29_1 Sc4 79.74(10) . .
C14_1 C29_1 Sc4 62.49(10) . .
C73_1 C29_1 Sc4 97.64(10) . .
C29_1 C30_1 C32_1 117.4 . .
C29_1 C30_1 C31_1 121.8 . .
C32_1 C30_1 C31_1 113.8 . .
C29_1 C30_1 Sc4 69.35(10) . .
C32_1 C30_1 Sc4 104.91(9) . .
C31_1 C30_1 Sc4 72.61(10) . .
C25_1 C31_1 C30_1 126.2 . .
C25_1 C31_1 C16_1 112.2 . .
C30_1 C31_1 C16_1 111.1 . .
C25_1 C31_1 Sc4 104.24(10) . .
C30_1 C31_1 Sc4 74.89(10) . .
C16_1 C31_1 Sc4 56.91(9) . .
C30_1 C32_1 C76_1 121.8 . .
C30_1 C32_1 C26_1 122.6 . .
C76_1 C32_1 C26_1 106.7 . .
C37_1 C33_1 C34_1 125.1 . .
C37_1 C33_1 C24_1 107.8 . .
C34_1 C33_1 C24_1 119.9 . .
C35_1 C34_1 C33_1 119.0 . .
C35_1 C34_1 C36_1 118.6 . .
C33_1 C34_1 C36_1 114.9 . .
C35_1 C34_1 Sc1 59.75(8) . .
C33_1 C34_1 Sc1 106.51(18) . .
C36_1 C34_1 Sc1 79.05(15) . .
C34_1 C35_1 C23_1 120.9 . .
C34_1 C35_1 C47_1 119.8 . .
C23_1 C35_1 C47_1 109.5 . .
C34_1 C35_1 Sc1 89.88(16) . .
C23_1 C35_1 Sc1 90.95(15) . .
C47_1 C35_1 Sc1 57.3(2) . .
C34_1 C36_1 C45_1 121.1 . .
C34_1 C36_1 C40_1 120.3 . .
C45_1 C36_1 C40_1 109.0 . .
C34_1 C36_1 Sc1 71.8(2) . .
C45_1 C36_1 Sc1 64.0(2) . .
C40_1 C36_1 Sc1 107.49(8) . .
C33_1 C37_1 C43_1 111.1 . .
C33_1 C37_1 C39_1 113.6 . .
C43_1 C37_1 C39_1 128.5 . .
C33_1 C37_1 Sc2 102.19(11) . .
C43_1 C37_1 Sc2 72.34(14) . .
C39_1 C37_1 Sc2 74.53(16) . .
C53_1 C38_1 C44_1 107.8 . .
C53_1 C38_1 C39_1 120.1 . .
C44_1 C38_1 C39_1 123.5 . .
C53_1 C38_1 Sc2 97.75(17) . .
C44_1 C38_1 Sc2 66.44(13) . .
C39_1 C38_1 Sc2 78.52(14) . .
C40_1 C39_1 C37_1 123.6 . .
C40_1 C39_1 C38_1 120.1 . .
C37_1 C39_1 C38_1 107.5 . .
C40_1 C39_1 Sc2 101.42(12) . .
C37_1 C39_1 Sc2 71.86(16) . .
C38_1 C39_1 Sc2 64.97(13) . .
C39_1 C40_1 C36_1 122.2 . .
C39_1 C40_1 C55_1 122.0 . .
C36_1 C40_1 C55_1 108.2 . .
C42_1 C41_1 C26_1 119.5 . .
C42_1 C41_1 C69_1 123.9 . .
C26_1 C41_1 C69_1 107.9 . .
C42_1 C41_1 Sc2 56.75(9) . .
C26_1 C41_1 Sc2 97.37(13) . .
C69_1 C41_1 Sc2 90.57(12) . .
C41_1 C42_1 C43_1 116.4 . .
C41_1 C42_1 C44_1 114.1 . .
C43_1 C42_1 C44_1 122.1 . .
C41_1 C42_1 Sc2 93.63(13) . .
C43_1 C42_1 Sc2 81.03(15) . .
C44_1 C42_1 Sc2 69.30(17) . .
C42_1 C43_1 C37_1 119.1 . .
C42_1 C43_1 C28_1 125.7 . .
C37_1 C43_1 C28_1 106.6 . .
C42_1 C43_1 Sc2 65.80(12) . .
C37_1 C43_1 Sc2 74.67(13) . .
C28_1 C43_1 Sc2 103.13(13) . .
C72_1 C44_1 C42_1 125.6 . .
C72_1 C44_1 C38_1 108.9 . .
C42_1 C44_1 C38_1 118.8 . .
C72_1 C44_1 Sc2 93.76(16) . .
C42_1 C44_1 Sc2 74.71(19) . .
C38_1 C44_1 Sc2 76.29(15) . .
C46_1 C45_1 C36_1 121.2 . .
C46_1 C45_1 C49_1 120.9 . .
C36_1 C45_1 C49_1 107.8 . .
C46_1 C45_1 Sc1 55.19(18) . .
C36_1 C45_1 Sc1 86.1(3) . .
C49_1 C45_1 Sc1 101.48(15) . .
C45_1 C46_1 C47_1 118.5 . .
C45_1 C46_1 C48_1 117.1 . .
C47_1 C46_1 C48_1 118.2 . .
C45_1 C46_1 Sc1 91.86(19) . .
C47_1 C46_1 Sc1 66.41(19) . .
C48_1 C46_1 Sc1 87.4(3) . .
C46_1 C47_1 C3_1 124.7 . .
C46_1 C47_1 C35_1 120.5 . .
C3_1 C47_1 C35_1 104.0 . .
C46_1 C47_1 Sc1 73.8(2) . .
C3_1 C47_1 Sc1 79.78(15) . .
C35_1 C47_1 Sc1 84.7(4) . .
C1_1 C48_1 C52_1 108.7 . .
C1_1 C48_1 C46_1 119.6 . .
C52_1 C48_1 C46_1 121.1 . .
C1_1 C48_1 Sc1 82.14(15) . .
C52_1 C48_1 Sc1 102.04(11) . .
C46_1 C48_1 Sc1 57.13(18) . .
C51_1 C49_1 C55_1 124.8 . .
C51_1 C49_1 C45_1 119.5 . .
C55_1 C49_1 C45_1 106.6 . .
C57_1 C50_1 C56_1 117.3 . .
C57_1 C50_1 C51_1 119.3 . .
C56_1 C50_1 C51_1 116.5 . .
C52_1 C51_1 C49_1 119.6 . .
C52_1 C51_1 C50_1 116.5 . .
C49_1 C51_1 C50_1 115.5 . .
C51_1 C52_1 C48_1 121.4 . .
C51_1 C52_1 C59_1 122.9 . .
C48_1 C52_1 C59_1 107.2 . .
C38_1 C53_1 C65_1 108.5 . .
C38_1 C53_1 C54_1 119.2 . .
C65_1 C53_1 C54_1 120.8 . .
C56_1 C54_1 C55_1 119.4 . .
C56_1 C54_1 C53_1 115.8 . .
C55_1 C54_1 C53_1 113.7 . .
C49_1 C55_1 C40_1 108.4 . .
C49_1 C55_1 C54_1 119.1 . .
C40_1 C55_1 C54_1 124.7 . .
C54_1 C56_1 C50_1 123.8 . .
C54_1 C56_1 C68_1 125.3 . .
C50_1 C56_1 C68_1 97.9 . .
C50_1 C57_1 C61_1 104.7 . .
C50_1 C57_1 C58_1 122.9 . .
C61_1 C57_1 C58_1 126.2 . .
C50_1 C57_1 Sc3 97.99(14) . .
C61_1 C57_1 Sc3 66.48(11) . .
C58_1 C57_1 Sc3 82.40(14) . .
C59_1 C58_1 C60_1 116.3 . .
C59_1 C58_1 C57_1 119.5 . .
C60_1 C58_1 C57_1 117.3 . .
C59_1 C58_1 Sc3 105.54(9) . .
C60_1 C58_1 Sc3 73.50(14) . .
C57_1 C58_1 Sc3 66.22(13) . .
C58_1 C59_1 C52_1 118.8 . .
C58_1 C59_1 C5_1 120.2 . .
C52_1 C59_1 C5_1 109.9 . .
C64_1 C60_1 C58_1 115.9 . .
C64_1 C60_1 C6_1 113.2 . .
C58_1 C60_1 C6_1 122.3 . .
C64_1 C60_1 Sc3 60.72(10) . .
C58_1 C60_1 Sc3 76.06(14) . .
C6_1 C60_1 Sc3 104.52(12) . .
C57_1 C61_1 C68_1 112.6 . .
C57_1 C61_1 C63_1 116.3 . .
C68_1 C61_1 C63_1 123.0 . .
C57_1 C61_1 Sc3 82.11(12) . .
C68_1 C61_1 Sc3 95.20(15) . .
C63_1 C61_1 Sc3 65.25(15) . .
C78_1 C62_1 C63_1 120.7 . .
C78_1 C62_1 C66_1 108.1 . .
C63_1 C62_1 C66_1 120.5 . .
C78_1 C62_1 Sc3 91.09(15) . .
C63_1 C62_1 Sc3 59.91(11) . .
C66_1 C62_1 Sc3 89.24(14) . .
C64_1 C63_1 C62_1 119.1 . .
C64_1 C63_1 C61_1 117.4 . .
C62_1 C63_1 C61_1 116.4 . .
C64_1 C63_1 Sc3 79.62(17) . .
C62_1 C63_1 Sc3 86.83(13) . .
C61_1 C63_1 Sc3 76.92(18) . .
C63_1 C64_1 C60_1 126.5 . .
C63_1 C64_1 C77_1 122.3 . .
C60_1 C64_1 C77_1 104.7 . .
C63_1 C64_1 Sc3 65.39(13) . .
C60_1 C64_1 Sc3 88.44(12) . .
C77_1 C64_1 Sc3 94.72(16) . .
C72_1 C65_1 C53_1 104.5 . .
C72_1 C65_1 C67_1 119.1 . .
C53_1 C65_1 C67_1 121.6 . .
C67_1 C66_1 C70_1 124.4 . .
C67_1 C66_1 C62_1 121.7 . .
C70_1 C66_1 C62_1 107.3 . .
C66_1 C67_1 C68_1 119.2 . .
C66_1 C67_1 C65_1 114.4 . .
C68_1 C67_1 C65_1 113.3 . .
C61_1 C68_1 C56_1 107.6 . .
C61_1 C68_1 C67_1 118.7 . .
C56_1 C68_1 C67_1 122.9 . .
C61_1 C68_1 Sc3 55.48(10) . .
C56_1 C68_1 Sc3 94.24(11) . .
C67_1 C68_1 Sc3 86.56(10) . .
C76_1 C69_1 C71_1 122.1 . .
C76_1 C69_1 C41_1 110.0 . .
C71_1 C69_1 C41_1 118.7 . .
C71_1 C70_1 C74_1 121.7 . .
C71_1 C70_1 C66_1 122.8 . .
C74_1 C70_1 C66_1 107.3 . .
C70_1 C71_1 C72_1 116.9 . .
C70_1 C71_1 C69_1 116.7 . .
C72_1 C71_1 C69_1 117.7 . .
C44_1 C72_1 C71_1 119.8 . .
C44_1 C72_1 C65_1 110.3 . .
C71_1 C72_1 C65_1 122.0 . .
C44_1 C72_1 Sc2 56.41(11) . .
C71_1 C72_1 Sc2 91.89(12) . .
C65_1 C72_1 Sc2 92.49(15) . .
C80_1 C73_1 C75_1 122.7 . .
C80_1 C73_1 C29_1 110.3 . .
C75_1 C73_1 C29_1 117.1 . .
C75_1 C74_1 C70_1 122.4 . .
C75_1 C74_1 C78_1 119.0 . .
C70_1 C74_1 C78_1 107.4 . .
C74_1 C75_1 C73_1 118.7 . .
C74_1 C75_1 C76_1 114.4 . .
C73_1 C75_1 C76_1 120.5 . .
C69_1 C76_1 C32_1 109.0 . .
C69_1 C76_1 C75_1 122.3 . .
C32_1 C76_1 C75_1 119.2 . .
C17_1 C77_1 C79_1 126.2 . .
C17_1 C77_1 C64_1 109.4 . .
C79_1 C77_1 C64_1 115.1 . .
C62_1 C78_1 C79_1 122.6 . .
C62_1 C78_1 C74_1 109.8 . .
C79_1 C78_1 C74_1 119.5 . .
C78_1 C79_1 C80_1 118.0 . .
C78_1 C79_1 C77_1 119.7 . .
C80_1 C79_1 C77_1 115.3 . .
C73_1 C80_1 C79_1 121.8 . .
C73_1 C80_1 C20_1 109.1 . .
C79_1 C80_1 C20_1 120.6 . .
C5_2 C1_2 C2_2 122.3(14) . .
C5_2 C1_2 C44_2 103.7(13) . .
C2_2 C1_2 C44_2 124.3(10) . .
C4_2 C2_2 C1_2 124.7(13) . .
C4_2 C2_2 C3_2 115.8(12) . .
C1_2 C2_2 C3_2 111.1(12) . .
C43_2 C3_2 C10_2 108.4(10) . .
C43_2 C3_2 C2_2 122.3(10) . .
C10_2 C3_2 C2_2 120.4(10) . .
C2_2 C4_2 C8_2 127.7(12) . .
C2_2 C4_2 C6_2 119.2(11) . .
C8_2 C4_2 C6_2 103.6(10) . .
C2_2 C4_2 Sc7 107.4(8) . .
C8_2 C4_2 Sc7 69.9(6) . .
C6_2 C4_2 Sc7 58.4(6) . .
C1_2 C5_2 C1_2 116(2) 6_565 .
C1_2 C5_2 C7_2 116.9(12) 6_565 .
C1_2 C5_2 C7_2 116.9(12) . .
C17_2 C6_2 C7_2 125.3(10) . .
C17_2 C6_2 C4_2 108.1(9) . .
C7_2 C6_2 C4_2 118.4(10) . .
C17_2 C6_2 Sc7 59.1(6) . .
C7_2 C6_2 Sc7 93.3(8) . .
C4_2 C6_2 Sc7 89.3(6) . .
C6_2 C7_2 C6_2 112.3(13) 6_565 .
C6_2 C7_2 C5_2 118.4(8) 6_565 .
C6_2 C7_2 C5_2 118.4(8) . .
C12_2 C8_2 C4_2 112.7(10) . .
C12_2 C8_2 C9_2 120.1(9) . .
C4_2 C8_2 C9_2 117.2(10) . .
C12_2 C8_2 Sc7 56.5(6) . .
C4_2 C8_2 Sc7 79.5(7) . .
C9_2 C8_2 Sc7 102.8(7) . .
C11_2 C9_2 C8_2 118.4(9) . .
C11_2 C9_2 C10_2 116.3(10) . .
C8_2 C9_2 C10_2 118.7(10) . .
C21_2 C10_2 C3_2 106.0(12) . .
C21_2 C10_2 C9_2 123.2(12) . .
C3_2 C10_2 C9_2 119.9(10) . .
C15_2 C11_2 C19_2 111.4(11) . .
C15_2 C11_2 C9_2 116.4(10) . .
C19_2 C11_2 C9_2 124.2(10) . .
C14_2 C12_2 C8_2 123.6(9) . .
C14_2 C12_2 C17_2 123.3(9) . .
C8_2 C12_2 C17_2 105.0(9) . .
C14_2 C12_2 Sc7 85.9(7) . .
C8_2 C12_2 Sc7 91.8(7) . .
C17_2 C12_2 Sc7 63.7(6) . .
C27_2 C13_2 C14_2 117.4(10) . .
C27_2 C13_2 C18_2 112.1(10) . .
C14_2 C13_2 C18_2 119.7(10) . .
C27_2 C13_2 Sc7 102.4(7) . .
C14_2 C13_2 Sc7 69.0(6) . .
C18_2 C13_2 Sc7 68.5(7) . .
C12_2 C14_2 C13_2 118.6(9) . .
C12_2 C14_2 C15_2 113.5(9) . .
C13_2 C14_2 C15_2 121.9(9) . .
C12_2 C14_2 Sc7 61.2(6) . .
C13_2 C14_2 Sc7 79.7(6) . .
C15_2 C14_2 Sc7 105.4(7) . .
C11_2 C15_2 C14_2 127.3(10) . .
C11_2 C15_2 C29_2 105.2(10) . .
C14_2 C15_2 C29_2 116.1(9) . .
C18_2 C16_2 C17_2 117.1(8) . .
C18_2 C16_2 C17_2 117.1(8) . 6_565
C17_2 C16_2 C17_2 117.5(14) . 6_565
C18_2 C16_2 Sc7 86.6(9) . .
C17_2 C16_2 Sc7 64.9(7) . .
C17_2 C16_2 Sc7 89.8(8) 6_565 .
C6_2 C17_2 C16_2 119.8(11) . .
C6_2 C17_2 C12_2 110.3(10) . .
C16_2 C17_2 C12_2 119.1(10) . .
C6_2 C17_2 Sc7 85.0(7) . .
C16_2 C17_2 Sc7 75.4(8) . .
C12_2 C17_2 Sc7 76.7(6) . .
C16_2 C18_2 C13_2 121.7(8) . 6_565
C16_2 C18_2 C13_2 121.7(8) . .
C13_2 C18_2 C13_2 100.8(13) 6_565 .
C16_2 C18_2 Sc7 59.6(8) . .
C13_2 C18_2 Sc7 97.4(8) 6_565 .
C13_2 C18_2 Sc7 78.6(7) . .
C11_2 C19_2 C20_2 119.1(11) . .
C11_2 C19_2 C23_2 108.4(12) . .
C20_2 C19_2 C23_2 121.4(12) . .
C22_2 C20_2 C19_2 119.4(10) . .
C22_2 C20_2 C21_2 113.6(10) . .
C19_2 C20_2 C21_2 119.7(11) . .
C33_2 C21_2 C10_2 113.7(13) . .
C33_2 C21_2 C20_2 120.4(12) . .
C10_2 C21_2 C20_2 117.2(14) . .
C20_2 C22_2 C26_2 119.1(9) . .
C20_2 C22_2 C31_2 123.8(9) . .
C26_2 C22_2 C31_2 107.8(9) . .
C19_2 C23_2 C25_2 119.2(12) . .
C19_2 C23_2 C29_2 107.5(12) . .
C25_2 C23_2 C29_2 126.1(12) . .
C25_2 C24_2 C38_2 120.9(12) . .
C25_2 C24_2 C30_2 121.7(11) . .
C38_2 C24_2 C30_2 106.9(12) . .
C25_2 C24_2 Sc5 88.4(7) . .
C38_2 C24_2 Sc5 81.9(10) . .
C30_2 C24_2 Sc5 66.3(7) . .
C26_2 C25_2 C24_2 120.3(10) . .
C26_2 C25_2 C23_2 117.6(10) . .
C24_2 C25_2 C23_2 114.2(11) . .
C26_2 C25_2 Sc5 96.9(7) . .
C24_2 C25_2 Sc5 58.8(6) . .
C23_2 C25_2 Sc5 86.5(7) . .
C25_2 C26_2 C22_2 123.1(9) . .
C25_2 C26_2 C40_2 120.0(9) . .
C22_2 C26_2 C40_2 108.8(10) . .
C13_2 C27_2 C27_2 107.6(6) . 6_565
C13_2 C27_2 C28_2 124.9(10) . .
C27_2 C27_2 C28_2 120.2(6) 6_565 .
C29_2 C28_2 C30_2 124.6(10) . .
C29_2 C28_2 C27_2 114.2(9) . .
C30_2 C28_2 C27_2 114.2(10) . .
C29_2 C28_2 Sc5 94.3(7) . .
C30_2 C28_2 Sc5 57.5(6) . .
C27_2 C28_2 Sc5 93.7(6) . .
C28_2 C29_2 C23_2 116.1(11) . .
C28_2 C29_2 C15_2 124.8(10) . .
C23_2 C29_2 C15_2 107.4(10) . .
C30_2 C30_2 C28_2 125.4(7) 6_565 .
C30_2 C30_2 C24_2 109.9(7) 6_565 .
C28_2 C30_2 C24_2 116.7(11) . .
C30_2 C30_2 Sc5 78.5(4) 6_565 .
C28_2 C30_2 Sc5 87.9(7) . .
C24_2 C30_2 Sc5 74.4(7) . .
C35_2 C31_2 C32_2 123.6(9) . .
C35_2 C31_2 C22_2 106.1(9) . .
C32_2 C31_2 C22_2 121.3(9) . .
C35_2 C31_2 Sc6 88.5(8) . .
C32_2 C31_2 Sc6 62.5(7) . .
C22_2 C31_2 Sc6 92.3(7) . .
C34_2 C32_2 C31_2 116.8(9) . .
C34_2 C32_2 C33_2 120.0(9) . .
C31_2 C32_2 C33_2 114.9(9) . .
C34_2 C32_2 Sc6 73.8(8) . .
C31_2 C32_2 Sc6 85.2(8) . .
C33_2 C32_2 Sc6 82.4(8) . .
C21_2 C33_2 C32_2 125.5(10) . .
C21_2 C33_2 C43_2 105.2(10) . .
C32_2 C33_2 C43_2 119.2(10) . .
C21_2 C33_2 Sc6 93.7(9) . .
C32_2 C33_2 Sc6 63.9(7) . .
C43_2 C33_2 Sc6 83.7(8) . .
C41_2 C34_2 C32_2 120.2(9) . .
C41_2 C34_2 C37_2 111.5(10) . .
C32_2 C34_2 C37_2 119.6(9) . .
C41_2 C34_2 Sc6 82.5(8) . .
C32_2 C34_2 Sc6 71.4(8) . .
C37_2 C34_2 Sc6 87.3(9) . .
C31_2 C35_2 C40_2 110.6(9) . .
C31_2 C35_2 C36_2 119.5(9) . .
C40_2 C35_2 C36_2 120.2(10) . .
C37_2 C36_2 C35_2 116.7(7) . 6_565
C37_2 C36_2 C35_2 116.7(7) . .
C35_2 C36_2 C35_2 118.7(12) 6_565 .
C36_2 C37_2 C34_2 123.7(7) . .
C36_2 C37_2 C34_2 123.7(7) . 6_565
C34_2 C37_2 C34_2 102.4(12) . 6_565
C36_2 C37_2 Sc6 86.9(9) . .
C34_2 C37_2 Sc6 61.2(8) . .
C34_2 C37_2 Sc6 89.4(9) 6_565 .
C24_2 C38_2 C24_2 106.4(16) . 6_565
C24_2 C38_2 C39_2 119.0(10) . .
C24_2 C38_2 C39_2 119.0(10) 6_565 .
C24_2 C38_2 Sc5 63.3(9) . .
C24_2 C38_2 Sc5 72.0(10) 6_565 .
C39_2 C38_2 Sc5 93.5(11) . .
C40_2 C39_2 C40_2 116.4(13) . 6_565
C40_2 C39_2 C38_2 117.5(8) . .
C40_2 C39_2 C38_2 117.5(8) 6_565 .
C35_2 C40_2 C26_2 106.7(9) . .
C35_2 C40_2 C39_2 122.3(10) . .
C26_2 C40_2 C39_2 122.0(10) . .
C41_2 C41_2 C34_2 107.3(6) 6_565 .
C41_2 C41_2 C42_2 121.6(6) 6_565 .
C34_2 C41_2 C42_2 122.1(10) . .
C41_2 C41_2 Sc6 92.9(6) 6_565 .
C34_2 C41_2 Sc6 65.0(7) . .
C42_2 C41_2 Sc6 82.3(8) . .
C44_2 C42_2 C43_2 121.2(13) . .
C44_2 C42_2 C41_2 113.2(11) . .
C43_2 C42_2 C41_2 119.9(12) . .
C44_2 C42_2 Sc6 102.8(9) . .
C43_2 C42_2 Sc6 77.5(8) . .
C41_2 C42_2 Sc6 67.1(8) . .
C3_2 C43_2 C42_2 122.7(11) . .
C3_2 C43_2 C33_2 106.6(9) . .
C42_2 C43_2 C33_2 118.4(12) . .
C3_2 C43_2 Sc6 98.0(8) . .
C42_2 C43_2 Sc6 73.5(8) . .
C33_2 C43_2 Sc6 64.7(7) . .
C44_2 C44_2 C42_2 124.9(8) 6_565 .
C44_2 C44_2 C1_2 108.2(6) 6_565 .
C42_2 C44_2 C1_2 117.7(12) . .
C88 C83 C84 120.7(6) . .
C88 C83 H83 119.7 . .
C84 C83 H83 119.7 . .
C85 C84 C83 120.4(7) . .
C85 C84 H84 119.8 . .
C83 C84 H84 119.8 . .
C84 C85 C86 119.6(7) . .
C84 C85 H85 120.2 . .
C86 C85 H85 120.2 . .
C87 C86 C85 120.2(7) . .
C87 C86 H86 119.9 . .
C85 C86 H86 119.9 . .
C86 C87 C88 119.7(7) . .
C86 C87 H87 120.1 . .
C88 C87 H87 120.1 . .
C83 C88 C87 119.4(7) . .
C83 C88 H88 120.3 . .
C87 C88 H88 120.3 . .
C94 C89 C90 120.0 . .
C91 C90 C89 120.0 . .
C92 C91 C90 120.0 . .
C91 C92 C93 120.0 . .
C94 C93 C92 120.0 . .
C93 C94 C89 120.0 . .
C96 C95 C100 120.0 . .
C96 C95 H95 120.0 . .
C100 C95 H95 120.0 . .
C95 C96 C97 120.0 . .
C95 C96 H96 120.0 . .
C97 C96 H96 120.0 . .
C98 C97 C96 120.0 . .
C98 C97 H97 120.0 . .
C96 C97 H97 120.0 . .
C97 C98 C99 120.0 . .
C99 C98 H89 120.1 . .
C97 C98 H98 120.0 . .
C99 C98 H98 120.0 . .
C100 C99 C98 120.0 . .
C100 C99 H99 120.0 . .
C98 C99 H99 120.0 . .
C99 C100 C95 120.0 . .
C99 C100 H100 120.0 . .
C95 C100 H100 120.0 . .

loop_
_geom_bond_atom_site_label_1
_geom_bond_atom_site_label_2
_geom_bond_distance
_geom_bond_site_symmetry_2
Sc1 O2 1.964(14) .
Sc1 C47_1 2.016(4) .
Sc1 C46_1 2.113(6) .
Sc1 C3_1 2.247(4) .
Sc1 C35_1 2.386(9) .
Sc1 C48_1 2.513(11) .
Sc1 C45_1 2.572(4) .
Sc1 C2_1 2.598(9) .
Sc1 C11_1 2.700(6) .
Sc1 C1_1 2.707(12) .
Sc1 C34_1 2.762(10) .
Sc1 C23_1 2.806(10) .
Sc2 O2 2.005(14) .
Sc2 O1 2.11(2) .
Sc2 C44_1 2.277(4) .
Sc2 C42_1 2.348(5) .
Sc2 C38_1 2.413(5) .
Sc2 C43_1 2.543(6) .
Sc2 C37_1 2.574(5) .
Sc2 C39_1 2.610(5) .
Sc2 C72_1 2.727(5) .
Sc2 C41_1 2.802(6) .
Sc2 Sc3 2.946(7) .
Sc3 O1 1.83(4) .
Sc3 O2 2.056(13) .
Sc3 C63_1 2.210(4) .
Sc3 C61_1 2.370(5) .
Sc3 C64_1 2.391(5) .
Sc3 C62_1 2.550(5) .
Sc3 C57_1 2.560(5) .
Sc3 C60_1 2.740(5) .
Sc3 C58_1 2.773(5) .
Sc3 C68_1 2.865(6) .
Sc3 Sc4 3.214(5) .
Sc4 C15_1 2.076(4) .
Sc4 O1 2.090(14) .
Sc4 C16_1 2.231(4) .
Sc4 C14_1 2.285(4) .
Sc4 C13_1 2.473(4) .
Sc4 C29_1 2.561(4) .
Sc4 C31_1 2.662(4) .
Sc4 C30_1 2.693(4) .
Sc4 C20_1 2.757(5) .
Sc4 C12_1 2.775(5) .
Sc4 C9_1 2.863(5) .
Sc5 C30_2 2.143(14) .
Sc5 O3 2.20(3) .
Sc5 C24_2 2.253(14) .
Sc5 O4 2.372(19) .
Sc5 C38_2 2.50(2) .
Sc5 C28_2 2.538(12) .
Sc5 C25_2 2.634(13) .
Sc5 Sc6 3.05(2) .
Sc5 Sc7 3.166(11) .
Sc5 Sc8 3.172(13) .
Sc6 O3 1.58(3) .
Sc6 C32_2 2.35(2) .
Sc6 C34_2 2.39(2) .
Sc6 C33_2 2.60(3) .
Sc6 C41_2 2.61(3) .
Sc6 C31_2 2.65(2) .
Sc6 C37_2 2.72(3) .
Sc6 C42_2 2.81(3) .
Sc6 Sc8 2.87(3) .
Sc6 C43_2 2.86(3) .
Sc6 Sc7 3.48(2) .
Sc7 C17_2 2.070(14) .
Sc7 C16_2 2.212(17) .
Sc7 C12_2 2.248(13) .
Sc7 C6_2 2.402(14) .
Sc7 C14_2 2.557(14) .
Sc7 C18_2 2.560(16) .
Sc7 O4 2.62(2) .
Sc7 C8_2 2.695(13) .
Sc7 C13_2 2.696(14) .
Sc7 C4_2 2.822(16) .
Sc7 Sc8 3.243(15) .
Sc8 O4 1.86(2) .
Sc8 O3 2.22(2) .
Sc9 O5 1.75(3) .
Sc9 O6 2.20(4) .
Sc9 Sc11 2.96(2) .
Sc9 Sc12 3.135(15) .
Sc9 Sc10 3.317(16) .
Sc10 O6 2.38(4) .
Sc10 Sc12 2.983(16) .
Sc10 Sc11 3.16(2) .
Sc11 O6 1.53(5) .
Sc11 Sc12 3.531(18) .
Sc12 O5 2.27(3) .
Ni1 N3 1.979(4) .
Ni1 N1 1.982(4) .
Ni1 N2 1.991(3) 6_565
Ni1 N2 1.991(3) .
N1 C6 1.382(4) .
N1 C6 1.382(4) 6_565
N2 C4 1.372(4) .
N2 C1 1.375(4) .
N3 C9 1.375(4) 6_565
N3 C9 1.375(4) .
C1 C8 1.387(4) .
C1 C2 1.446(5) .
C2 C3 1.364(5) .
C2 C11 1.502(5) .
C3 C4 1.448(4) .
C3 C13 1.500(5) .
C4 C5 1.384(4) .
C5 C6 1.378(4) .
C5 H5 0.9500 .
C6 C7 1.444(4) .
C7 C7 1.366(7) 6_565
C7 C15 1.497(4) .
C8 C9 1.381(4) .
C8 H8 0.9500 .
C9 C10 1.450(4) .
C10 C10 1.357(7) 6_565
C10 C17 1.497(5) .
C11 C12 1.532(6) .
C11 H11A 0.9900 .
C11 H11B 0.9900 .
C12 H12A 0.9800 .
C12 H12B 0.9800 .
C12 H12C 0.9800 .
C13 C14 1.533(6) .
C13 H13A 0.9900 .
C13 H13B 0.9900 .
C14 H14A 0.9800 .
C14 H14B 0.9800 .
C14 H14C 0.9800 .
C15 C16 1.534(5) .
C15 H15A 0.9900 .
C15 H15B 0.9900 .
C16 H16A 0.9800 .
C16 H16B 0.9800 .
C16 H16C 0.9800 .
C17 C18 1.530(6) .
C17 H17A 0.9900 .
C17 H17B 0.9900 .
C18 H18A 0.9800 .
C18 H18B 0.9800 .
C18 H18C 0.9800 .
C1_1 C48_1 1.4067 .
C1_1 C2_1 1.4576 .
C1_1 C5_1 1.4690 .
C2_1 C4_1 1.4015 .
C2_1 C3_1 1.5032 .
C3_1 C11_1 1.3722 .
C3_1 C47_1 1.4127 .
C4_1 C9_1 1.4399 .
C4_1 C8_1 1.4565 .
C5_1 C7_1 1.4168 .
C5_1 C59_1 1.4566 .
C6_1 C60_1 1.4487 .
C6_1 C7_1 1.4644 .
C6_1 C17_1 1.4888 .
C7_1 C8_1 1.4369 .
C8_1 C19_1 1.5132 .
C9_1 C10_1 1.4427 .
C9_1 C13_1 1.4498 .
C10_1 C11_1 1.3516 .
C10_1 C12_1 1.4683 .
C11_1 C23_1 1.5013 .
C12_1 C21_1 1.4314 .
C12_1 C16_1 1.4560 .
C13_1 C19_1 1.4105 .
C13_1 C15_1 1.4301 .
C14_1 C15_1 1.4285 .
C14_1 C20_1 1.4316 .
C14_1 C29_1 1.4343 .
C15_1 C16_1 1.3711 .
C16_1 C31_1 1.5083 .
C17_1 C77_1 1.4266 .
C17_1 C18_1 1.5436 .
C18_1 C20_1 1.2923 .
C18_1 C19_1 1.5250 .
C20_1 C80_1 1.4371 .
C21_1 C25_1 1.4315 .
C21_1 C22_1 1.4788 .
C22_1 C23_1 1.4239 .
C22_1 C24_1 1.4258 .
C23_1 C35_1 1.4374 .
C24_1 C28_1 1.4527 .
C24_1 C33_1 1.5340 .
C25_1 C31_1 1.4145 .
C25_1 C27_1 1.4506 .
C26_1 C41_1 1.4277 .
C26_1 C27_1 1.4596 .
C26_1 C32_1 1.4879 .
C27_1 C28_1 1.4565 .
C28_1 C43_1 1.4611 .
C29_1 C30_1 1.4062 .
C29_1 C73_1 1.4697 .
C30_1 C32_1 1.4134 .
C30_1 C31_1 1.4986 .
C32_1 C76_1 1.4409 .
C33_1 C37_1 1.3789 .
C33_1 C34_1 1.4120 .
C34_1 C35_1 1.3966 .
C34_1 C36_1 1.4186 .
C35_1 C47_1 1.4786 .
C36_1 C45_1 1.4303 .
C36_1 C40_1 1.4310 .
C37_1 C43_1 1.4528 .
C37_1 C39_1 1.4993 .
C38_1 C53_1 1.3999 .
C38_1 C44_1 1.5044 .
C38_1 C39_1 1.5847 .
C39_1 C40_1 1.2192 .
C40_1 C55_1 1.4569 .
C41_1 C42_1 1.3874 .
C41_1 C69_1 1.4406 .
C42_1 C43_1 1.4083 .
C42_1 C44_1 1.4303 .
C44_1 C72_1 1.3596 .
C45_1 C46_1 1.3993 .
C45_1 C49_1 1.4895 .
C46_1 C47_1 1.4064 .
C46_1 C48_1 1.4601 .
C48_1 C52_1 1.4323 .
C49_1 C51_1 1.4214 .
C49_1 C55_1 1.4432 .
C50_1 C57_1 1.3105 .
C50_1 C56_1 1.4707 .
C50_1 C51_1 1.5762 .
C51_1 C52_1 1.3848 .
C52_1 C59_1 1.4359 .
C53_1 C65_1 1.5115 .
C53_1 C54_1 1.5192 .
C54_1 C56_1 1.3969 .
C54_1 C55_1 1.4576 .
C56_1 C68_1 1.4728 .
C57_1 C61_1 1.3470 .
C57_1 C58_1 1.4569 .
C58_1 C59_1 1.4294 .
C58_1 C60_1 1.4478 .
C60_1 C64_1 1.4053 .
C61_1 C68_1 1.4087 .
C61_1 C63_1 1.4924 .
C62_1 C78_1 1.3789 .
C62_1 C63_1 1.4008 .
C62_1 C66_1 1.5026 .
C63_1 C64_1 1.3940 .
C64_1 C77_1 1.4981 .
C65_1 C72_1 1.4888 .
C65_1 C67_1 1.5308 .
C66_1 C67_1 1.3652 .
C66_1 C70_1 1.4802 .
C67_1 C68_1 1.4869 .
C69_1 C76_1 1.3714 .
C69_1 C71_1 1.4384 .
C70_1 C71_1 1.3709 .
C70_1 C74_1 1.4410 .
C71_1 C72_1 1.4309 .
C73_1 C80_1 1.3669 .
C73_1 C75_1 1.4110 .
C74_1 C75_1 1.4045 .
C74_1 C78_1 1.5030 .
C75_1 C76_1 1.4572 .
C77_1 C79_1 1.4425 .
C78_1 C79_1 1.4163 .
C79_1 C80_1 1.4284 .
C1_2 C5_2 1.353(17) .
C1_2 C2_2 1.456(18) .
C1_2 C44_2 1.548(17) .
C2_2 C4_2 1.31(2) .
C2_2 C3_2 1.536(17) .
C3_2 C43_2 1.410(16) .
C3_2 C10_2 1.433(15) .
C4_2 C8_2 1.459(14) .
C4_2 C6_2 1.510(18) .
C5_2 C1_2 1.353(17) 6_565
C5_2 C7_2 1.57(3) .
C6_2 C17_2 1.412(14) .
C6_2 C7_2 1.457(13) .
C7_2 C6_2 1.457(13) 6_565
C8_2 C12_2 1.418(14) .
C8_2 C9_2 1.462(14) .
C9_2 C11_2 1.437(16) .
C9_2 C10_2 1.466(15) .
C10_2 C21_2 1.398(18) .
C11_2 C15_2 1.405(14) .
C11_2 C19_2 1.41(2) .
C12_2 C14_2 1.393(13) .
C12_2 C17_2 1.475(15) .
C13_2 C27_2 1.403(15) .
C13_2 C14_2 1.423(15) .
C13_2 C18_2 1.494(14) .
C14_2 C15_2 1.438(14) .
C15_2 C29_2 1.505(15) .
C16_2 C18_2 1.43(2) .
C16_2 C17_2 1.459(15) .
C16_2 C17_2 1.459(15) 6_565
C18_2 C13_2 1.494(14) 6_565
C19_2 C20_2 1.418(17) .
C19_2 C23_2 1.431(17) .
C20_2 C22_2 1.407(14) .
C20_2 C21_2 1.544(19) .
C21_2 C33_2 1.34(2) .
C22_2 C26_2 1.418(13) .
C22_2 C31_2 1.456(13) .
C23_2 C25_2 1.440(18) .
C23_2 C29_2 1.446(17) .
C24_2 C25_2 1.430(17) .
C24_2 C38_2 1.438(17) .
C24_2 C30_2 1.483(17) .
C25_2 C26_2 1.414(16) .
C26_2 C40_2 1.428(14) .
C27_2 C27_2 1.46(2) 6_565
C27_2 C28_2 1.499(15) .
C28_2 C29_2 1.350(15) .
C28_2 C30_2 1.442(16) .
C30_2 C30_2 1.29(3) 6_565
C31_2 C35_2 1.411(14) .
C31_2 C32_2 1.419(14) .
C32_2 C34_2 1.418(14) .
C32_2 C33_2 1.456(14) .
C33_2 C43_2 1.504(15) .
C34_2 C41_2 1.414(14) .
C34_2 C37_2 1.421(13) .
C35_2 C40_2 1.415(13) .
C35_2 C36_2 1.433(13) .
C36_2 C37_2 1.406(19) .
C36_2 C35_2 1.433(13) 6_565
C37_2 C34_2 1.421(13) 6_565
C38_2 C24_2 1.438(17) 6_565
C38_2 C39_2 1.48(2) .
C39_2 C40_2 1.437(13) .
C39_2 C40_2 1.437(13) 6_565
C41_2 C41_2 1.38(2) 6_565
C41_2 C42_2 1.439(18) .
C42_2 C44_2 1.357(17) .
C42_2 C43_2 1.420(17) .
C44_2 C44_2 1.33(3) 6_565
C83 C88 1.371(10) .
C83 C84 1.383(9) .
C83 H83 0.9500 .
C84 C85 1.365(9) .
C84 H84 0.9500 .
C85 C86 1.386(13) .
C85 H85 0.9500 .
C86 C87 1.385(14) .
C86 H86 0.9500 .
C87 C88 1.391(11) .
C87 H87 0.9500 .
C88 H88 0.9500 .
C89 C94 1.3900 .
C89 C90 1.3900 .
C89 H89 0.9500 .
C90 C91 1.3900 .
C90 H90 0.9499 .
C91 C92 1.3900 .
C91 H91 0.9500 .
C92 C93 1.3900 .
C92 H92 0.9500 .
C93 C94 1.3900 .
C93 H93 0.9501 .
C94 H94 0.9500 .
C95 C96 1.3900 .
C95 C100 1.3900 .
C95 H95 0.9500 .
C96 C97 1.3900 .
C96 H96 0.9500 .
C97 C98 1.3900 .
C97 H97 0.9500 .
C98 C99 1.3900 .
C98 H98 0.9501 .
C99 C100 1.3900 .
C99 H99 0.9500 .
C100 H100 0.9500 .
